data_7214766
loop_
_publ_author_name
'Yoshii, Yuuya'
'Hoshino, Norihisa'
'Nakamura, Takayoshi'
'Akutagawa, Tomoyuki'

_publ_section_title
;
 Structural phase transitions induced by molecular motions within an
 (anilinium)(l-tartrate) ionic molecular crystal
;
_journal_issue 21
_journal_name_full CrystEngComm
_journal_page_first 7458
_journal_paper_doi 10.1039/c2ce25945a
_journal_volume 14
_journal_year 2012
_chemical_formula_moiety 'C10 H13 N O6'
_chemical_formula_sum 'C10 H13 N O6'
_chemical_formula_weight 243.22
_space_group_IT_number 1
_symmetry_cell_setting triclinic
_symmetry_Int_Tables_number 1
_symmetry_space_group_name_Hall 'P 1'
_symmetry_space_group_name_H-M 'P 1'
_atom_sites_solution_hydrogens geom
_atom_sites_solution_primary direct
_atom_sites_solution_secondary difmap
_cell_angle_alpha 100.1272(17)
_cell_angle_beta 96.793(2)
_cell_angle_gamma 101.3496(18)
_cell_formula_units_Z 4
_cell_length_a 8.0322(6)
_cell_length_b 11.0953(8)
_cell_length_c 13.0247(9)
_cell_measurement_reflns_used 5333
_cell_measurement_temperature 300
_cell_measurement_theta_max 27.43
_cell_measurement_theta_min 3.22
_cell_volume 1106.18(14)
_computing_cell_refinement 'RAPID AUTO'
_computing_data_collection 'RAPID AUTO (Rigaku, ????)'
_computing_data_reduction 'RAPID AUTO'
_computing_molecular_graphics 'CrystalStructure 4.0'
_computing_publication_material 'CrystalStructure 4.0 (Rigaku, 2010)'
_computing_structure_refinement 'SHELXL97 (Sheldrick, 2008)'
_computing_structure_solution 'Il Milione (Burla, et al., 2007)'
_diffrn_ambient_temperature 300
_diffrn_detector_area_resol_mean 10.000
_diffrn_measured_fraction_theta_full 0.990
_diffrn_measured_fraction_theta_max 0.990
_diffrn_measurement_device_type 'Rigaku R-AXIS RAPID'
_diffrn_measurement_method \w
_diffrn_radiation_type 'Mo K\a'
_diffrn_radiation_wavelength 0.71075
_diffrn_reflns_av_R_equivalents 0.0244
_diffrn_reflns_limit_h_max 10
_diffrn_reflns_limit_h_min -10
_diffrn_reflns_limit_k_max 14
_diffrn_reflns_limit_k_min -14
_diffrn_reflns_limit_l_max 16
_diffrn_reflns_limit_l_min -16
_diffrn_reflns_number 10927
_diffrn_reflns_theta_full 27.43
_diffrn_reflns_theta_max 27.43
_diffrn_standards_number 0
_exptl_absorpt_coefficient_mu 0.122
_exptl_absorpt_correction_T_max 0.988
_exptl_absorpt_correction_T_min 0.841
_exptl_absorpt_correction_type multi-scan
_exptl_absorpt_process_details 'ABSCOR (Rigaku, 1995)'
_exptl_crystal_colour colorless
_exptl_crystal_density_diffrn 1.460
_exptl_crystal_density_method 'not measured'
_exptl_crystal_description platelet
_exptl_crystal_F_000 512.00
_exptl_crystal_size_max 1.000
_exptl_crystal_size_mid 0.800
_exptl_crystal_size_min 0.100
_refine_diff_density_max 0.290
_refine_diff_density_min -0.260
_refine_ls_extinction_method none
_refine_ls_goodness_of_fit_ref 1.057
_refine_ls_hydrogen_treatment mixed
_refine_ls_number_parameters 665
_refine_ls_number_reflns 8224
_refine_ls_number_restraints 3
_refine_ls_R_factor_gt 0.0492
_refine_ls_shift/su_max 0.000
_refine_ls_structure_factor_coef Fsqd
_refine_ls_weighting_details 'w = 1/[\s^2^(Fo^2^)+(0.1424P)^2^+0.0000P] where P=(Fo^2^+2Fc^2^)/3'
_refine_ls_weighting_scheme calc
_refine_ls_wR_factor_ref 0.2223
_reflns_number_gt 3984
_reflns_number_total 8224
_reflns_threshold_expression F^2^>2.0\s(F^2^)
_cod_data_source_file c2ce25945a.txt
_cod_data_source_block 2Ani-Tart300K
_cod_database_code 7214766

loop_
_symmetry_equiv_pos_site_id
_symmetry_equiv_pos_as_xyz
1 +X,+Y,+Z

loop_
_atom_site_label
_atom_site_type_symbol
_atom_site_fract_x
_atom_site_fract_y
_atom_site_fract_z
_atom_site_U_iso_or_equiv
_atom_site_adp_type
_atom_site_occupancy
_atom_site_symmetry_multiplicity
_atom_site_calc_flag
_atom_site_refinement_flags
O1 O 0.8214(4) 0.0855(3) 1.1747(3) 0.0377(7) Uani 1.0 1 d .
O2 O 0.5812(4) -0.0043(3) 1.0595(3) 0.0443(7) Uani 1.0 1 d .
O3 O 0.6902(4) 0.2803(3) 1.25389(19) 0.0357(7) Uani 1.0 1 d .
O4 O 0.7995(4) 0.3023(3) 1.0548(3) 0.0407(7) Uani 1.0 1 d .
O5 O 0.4040(4) 0.3821(3) 1.1042(3) 0.0451(7) Uani 1.0 1 d .
O6 O 0.6561(4) 0.4925(3) 1.0815(3) 0.0431(7) Uani 1.0 1 d .
O7 O 0.0819(4) 0.4959(3) 1.0597(3) 0.0440(7) Uani 1.0 1 d .
O8 O 0.3217(4) 0.5852(3) 1.1746(3) 0.0388(7) Uani 1.0 1 d .
O9 O 0.1903(4) 0.7803(3) 1.25393(19) 0.0366(7) Uani 1.0 1 d .
O10 O 0.2994(4) 0.8023(3) 1.0547(3) 0.0407(7) Uani 1.0 1 d .
O11 O -0.0956(4) 0.8818(3) 1.1042(3) 0.0448(7) Uani 1.0 1 d .
O12 O 0.1560(4) 0.9923(3) 1.0814(3) 0.0439(7) Uani 1.0 1 d .
O13 O 1.2463(6) 0.0990(4) 0.4699(3) 0.0680(11) Uani 1.0 1 d .
O14 O 1.3335(5) 0.1290(3) 0.3201(3) 0.0489(9) Uani 1.0 1 d .
O15 O 1.0740(5) 0.2804(4) 0.4799(3) 0.0671(12) Uani 1.0 1 d .
O16 O 1.4061(5) 0.4031(3) 0.4298(4) 0.0496(9) Uani 1.0 1 d .
O17 O 1.0018(5) 0.4525(3) 0.3235(3) 0.0610(10) Uani 1.0 1 d .
O18 O 1.2287(5) 0.5730(3) 0.4339(3) 0.0543(9) Uani 1.0 1 d .
O19 O 0.7460(6) 0.5995(4) 0.4704(3) 0.0678(11) Uani 1.0 1 d .
O20 O 0.8330(5) 0.6294(3) 0.3203(3) 0.0495(9) Uani 1.0 1 d .
O21 O 0.5743(5) 0.7803(4) 0.4802(3) 0.0657(11) Uani 1.0 1 d .
O22 O 0.9065(5) 0.9031(3) 0.4290(4) 0.0493(9) Uani 1.0 1 d .
O23 O 0.5013(5) 0.9528(3) 0.3240(3) 0.0610(10) Uani 1.0 1 d .
O24 O 0.7287(5) 1.0733(3) 0.4340(3) 0.0529(9) Uani 1.0 1 d .
N1 N 1.0920(4) 0.2069(3) 1.0272(3) 0.0334(8) Uani 1.0 1 d .
N2 N 0.7164(5) 0.3235(3) 0.4764(3) 0.0372(8) Uani 1.0 1 d .
N3 N 0.5925(4) 0.7072(3) 1.0273(3) 0.0321(7) Uani 1.0 1 d .
N4 N 0.2161(5) 0.8243(3) 0.4765(3) 0.0368(8) Uani 1.0 1 d .
C1 C 1.0610(6) 0.1740(4) 0.9123(3) 0.0398(9) Uani 1.0 1 d .
C2 C 1.1752(7) 0.2324(5) 0.8568(4) 0.0577(14) Uani 1.0 1 d .
C3 C 1.1371(10) 0.1984(7) 0.7464(4) 0.082(2) Uani 1.0 1 d .
C4 C 1.0003(10) 0.1133(7) 0.6957(4) 0.0764(18) Uani 1.0 1 d .
C5 C 0.8811(10) 0.0511(7) 0.7547(5) 0.0821(19) Uani 1.0 1 d .
C6 C 0.9179(7) 0.0828(5) 0.8629(4) 0.0599(14) Uani 1.0 1 d .
C7 C 0.7437(5) 0.3535(4) 0.5909(3) 0.0352(9) Uani 1.0 1 d .
C8 C 0.8887(6) 0.4420(4) 0.6442(4) 0.0453(11) Uani 1.0 1 d .
C9 C 0.9100(8) 0.4695(6) 0.7541(4) 0.0672(16) Uani 1.0 1 d .
C10 C 0.7945(9) 0.4119(6) 0.8095(4) 0.0724(18) Uani 1.0 1 d .
C11 C 0.6524(10) 0.3226(7) 0.7544(5) 0.078(2) Uani 1.0 1 d .
C12 C 0.6273(8) 0.2912(5) 0.6442(4) 0.0586(14) Uani 1.0 1 d .
C13 C 0.5596(6) 0.6732(4) 0.9119(3) 0.0398(10) Uani 1.0 1 d .
C14 C 0.4173(7) 0.5826(5) 0.8623(4) 0.0581(14) Uani 1.0 1 d .
C15 C 0.3810(10) 0.5514(7) 0.7546(5) 0.0817(19) Uani 1.0 1 d .
C16 C 0.4985(10) 0.6118(7) 0.6949(4) 0.0787(19) Uani 1.0 1 d .
C17 C 0.6362(10) 0.6974(7) 0.7454(4) 0.080(2) Uani 1.0 1 d .
C18 C 0.6748(7) 0.7324(5) 0.8568(4) 0.0571(13) Uani 1.0 1 d .
C19 C 0.2443(5) 0.8535(4) 0.5913(3) 0.0337(9) Uani 1.0 1 d .
C20 C 0.3877(6) 0.9425(4) 0.6447(4) 0.0468(12) Uani 1.0 1 d .
C21 C 0.4092(8) 0.9703(6) 0.7546(4) 0.0661(16) Uani 1.0 1 d .
C22 C 0.2945(9) 0.9128(6) 0.8100(4) 0.0720(17) Uani 1.0 1 d .
C23 C 0.1518(9) 0.8236(7) 0.7545(5) 0.0758(19) Uani 1.0 1 d .
C24 C 0.1266(7) 0.7916(5) 0.6446(4) 0.0579(14) Uani 1.0 1 d .
C25 C 0.6666(5) 0.0823(3) 1.1256(3) 0.0285(8) Uani 1.0 1 d .
C26 C 0.6047(5) 0.2037(4) 1.1567(3) 0.0287(8) Uani 1.0 1 d .
C27 C 0.6250(5) 0.2735(4) 1.0657(3) 0.0289(8) Uani 1.0 1 d .
C28 C 0.5571(6) 0.3929(4) 1.0861(3) 0.0314(8) Uani 1.0 1 d .
C29 C 0.1669(5) 0.5825(3) 1.1257(3) 0.0279(8) Uani 1.0 1 d .
C30 C 0.1036(5) 0.7038(3) 1.1566(3) 0.0277(8) Uani 1.0 1 d .
C31 C 0.1246(5) 0.7734(4) 1.0655(3) 0.0279(8) Uani 1.0 1 d .
C32 C 0.0578(6) 0.8934(4) 1.0866(3) 0.0311(8) Uani 1.0 1 d .
C33 C 1.2464(5) 0.1495(4) 0.3957(3) 0.0338(9) Uani 1.0 1 d .
C34 C 1.1390(5) 0.2487(4) 0.3842(4) 0.0364(9) Uani 1.0 1 d .
C35 C 1.2465(5) 0.3662(4) 0.3601(4) 0.0315(9) Uani 1.0 1 d .
C36 C 1.1483(6) 0.4742(4) 0.3744(3) 0.0353(9) Uani 1.0 1 d .
C37 C 0.7455(5) 0.6493(4) 0.3967(3) 0.0348(9) Uani 1.0 1 d .
C38 C 0.6394(6) 0.7481(4) 0.3840(3) 0.0363(9) Uani 1.0 1 d .
C39 C 0.7465(6) 0.8670(4) 0.3623(3) 0.0318(9) Uani 1.0 1 d .
C40 C 0.6495(6) 0.9750(4) 0.3744(3) 0.0350(9) Uani 1.0 1 d .
H1A H 1.1930 0.2610 1.0491 0.0401 Uiso 1.0 1 calc R
H1B H 1.0933 0.1379 1.0531 0.0401 Uiso 1.0 1 calc R
H1C H 1.0088 0.2419 1.0498 0.0401 Uiso 1.0 1 calc R
H2 H 1.2736 0.2920 0.8907 0.0692 Uiso 1.0 1 calc R
H2A H 0.8046 0.3667 0.4530 0.0446 Uiso 1.0 1 calc R
H2B H 0.6197 0.3437 0.4516 0.0446 Uiso 1.0 1 calc R
H2C H 0.7082 0.2416 0.4542 0.0446 Uiso 1.0 1 calc R
H3 H 1.2121 0.2377 0.7070 0.0980 Uiso 1.0 1 calc R
H3A H 0.6935 0.7614 1.0485 0.0386 Uiso 1.0 1 calc R
H3B H 0.5945 0.6385 1.0536 0.0386 Uiso 1.0 1 calc R
H3C H 0.5096 0.7423 1.0502 0.0386 Uiso 1.0 1 calc R
H4 H 0.9806 0.0935 0.6223 0.0917 Uiso 1.0 1 calc R
H4A H 0.3029 0.8691 0.4532 0.0442 Uiso 1.0 1 calc R
H4B H 0.1181 0.8431 0.4523 0.0442 Uiso 1.0 1 calc R
H4C H 0.2102 0.7429 0.4538 0.0442 Uiso 1.0 1 calc R
H5 H 0.7829 -0.0085 0.7206 0.0985 Uiso 1.0 1 calc R
H6 H 0.8456 0.0425 0.9032 0.0719 Uiso 1.0 1 calc R
H7 H 0.899(7) 0.583(5) 0.320(4) 0.037(14) Uiso 1.0 1 d .
H8 H 0.9688 0.4816 0.6078 0.0544 Uiso 1.0 1 calc R
H9 H 1.0060 0.5291 0.7912 0.0807 Uiso 1.0 1 calc R
H10 H 0.8114 0.4324 0.8829 0.0869 Uiso 1.0 1 calc R
H11 H 0.5728 0.2830 0.7910 0.0935 Uiso 1.0 1 calc R
H12 H 0.5335 0.2293 0.6073 0.0703 Uiso 1.0 1 calc R
H13 H 1.364(6) 0.065(4) 0.335(3) 0.021(10) Uiso 1.0 1 d .
H14 H 0.3447 0.5421 0.9024 0.0698 Uiso 1.0 1 calc R
H15 H 0.2822 0.4922 0.7208 0.0980 Uiso 1.0 1 calc R
H16 H 0.4783 0.5911 0.6214 0.0944 Uiso 1.0 1 calc R
H17 H 0.7111 0.7364 0.7057 0.0956 Uiso 1.0 1 calc R
H18 H 0.7728 0.7922 0.8909 0.0685 Uiso 1.0 1 calc R
H19 H 0.287(7) 0.821(5) 1.260(4) 0.037(13) Uiso 1.0 1 d .
H20 H 0.4674 0.9827 0.6084 0.0561 Uiso 1.0 1 calc R
H21 H 0.5051 1.0302 0.7916 0.0793 Uiso 1.0 1 calc R
H22 H 0.3117 0.9330 0.8834 0.0864 Uiso 1.0 1 calc R
H23 H 0.0718 0.7846 0.7912 0.0910 Uiso 1.0 1 calc R
H24 H 0.0326 0.7299 0.6078 0.0695 Uiso 1.0 1 calc R
H25 H 0.340(7) 0.880(5) 1.061(4) 0.037(12) Uiso 1.0 1 d .
H26 H 0.4819 0.1809 1.1612 0.0344 Uiso 1.0 1 calc R
H27 H 0.5594 0.2187 1.0001 0.0346 Uiso 1.0 1 calc R
H28 H 0.840(7) 0.379(5) 1.059(4) 0.037(12) Uiso 1.0 1 d .
H29 H 0.787(7) 0.320(5) 1.258(4) 0.037(13) Uiso 1.0 1 d .
H30 H -0.0192 0.6810 1.1612 0.0333 Uiso 1.0 1 calc R
H31 H 0.0586 0.7190 0.9999 0.0334 Uiso 1.0 1 calc R
H32 H 0.348(6) 0.499(5) 1.146(4) 0.037(12) Uiso 1.0 1 d .
H33 H 0.968(6) 0.218(5) 0.497(4) 0.037(11) Uiso 1.0 1 d .
H34 H 1.0423 0.2131 0.3266 0.0437 Uiso 1.0 1 calc R
H35 H 1.2680 0.3486 0.2870 0.0500 Uiso 1.0 1 calc R
H36 H 1.350(8) 0.386(5) 0.463(4) 0.037(16) Uiso 1.0 1 d .
H37 H 0.849(6) 0.003(5) 1.148(4) 0.037(12) Uiso 1.0 1 d .
H38 H 0.5431 0.7129 0.3261 0.0435 Uiso 1.0 1 calc R
H39 H 0.7677 0.8494 0.2892 0.0381 Uiso 1.0 1 calc R
H40 H 0.862(8) 0.887(6) 0.462(4) 0.037(18) Uiso 1.0 1 d .
H41 H 0.465(6) 0.720(5) 0.494(4) 0.037(11) Uiso 1.0 1 d .

loop_
_atom_site_aniso_label
_atom_site_aniso_U_11
_atom_site_aniso_U_22
_atom_site_aniso_U_33
_atom_site_aniso_U_12
_atom_site_aniso_U_13
_atom_site_aniso_U_23
O1 0.0321(16) 0.0331(15) 0.0462(15) 0.0140(12) -0.0037(12) 0.0024(13)
O2 0.0343(17) 0.0327(15) 0.0582(17) 0.0076(13) -0.0029(13) -0.0043(14)
O3 0.0444(19) 0.0364(14) 0.0265(12) 0.0136(13) 0.0065(12) 0.0012(11)
O4 0.0398(18) 0.0362(15) 0.0601(18) 0.0212(14) 0.0261(15) 0.0204(14)
O5 0.0329(17) 0.0315(14) 0.0712(19) 0.0153(12) 0.0044(14) 0.0047(14)
O6 0.0374(18) 0.0329(14) 0.0657(18) 0.0145(13) 0.0124(14) 0.0178(14)
O7 0.0363(17) 0.0315(14) 0.0575(17) 0.0096(13) -0.0024(14) -0.0041(14)
O8 0.0338(17) 0.0343(15) 0.0466(15) 0.0142(13) -0.0031(12) 0.0026(13)
O9 0.0456(19) 0.0375(15) 0.0265(12) 0.0127(14) 0.0071(12) 0.0014(12)
O10 0.0391(18) 0.0367(16) 0.0605(18) 0.0215(14) 0.0261(15) 0.0206(14)
O11 0.0294(16) 0.0322(14) 0.0732(19) 0.0149(12) 0.0032(14) 0.0063(14)
O12 0.0418(19) 0.0303(14) 0.0679(19) 0.0169(13) 0.0151(15) 0.0177(14)
O13 0.090(3) 0.067(3) 0.071(2) 0.040(2) 0.036(2) 0.039(2)
O14 0.065(3) 0.0461(18) 0.0546(18) 0.0366(18) 0.0265(17) 0.0219(15)
O15 0.071(3) 0.067(3) 0.088(3) 0.033(2) 0.057(3) 0.034(2)
O16 0.0289(19) 0.0390(17) 0.075(3) 0.0069(14) -0.0016(17) 0.0048(17)
O17 0.048(2) 0.0355(17) 0.091(3) 0.0233(16) -0.0163(19) -0.0078(18)
O18 0.067(3) 0.0337(15) 0.0589(19) 0.0238(16) -0.0080(17) -0.0022(14)
O19 0.094(3) 0.065(3) 0.070(2) 0.041(2) 0.037(2) 0.0400(19)
O20 0.062(3) 0.0468(19) 0.0585(19) 0.0351(18) 0.0271(17) 0.0221(16)
O21 0.070(3) 0.061(3) 0.089(3) 0.030(2) 0.054(3) 0.030(2)
O22 0.0268(19) 0.0384(17) 0.076(3) 0.0067(14) -0.0043(18) 0.0036(18)
O23 0.047(2) 0.0357(17) 0.094(3) 0.0226(16) -0.0126(19) -0.0053(18)
O24 0.062(3) 0.0346(15) 0.0568(18) 0.0227(15) -0.0113(16) -0.0040(14)
N1 0.0336(19) 0.0315(16) 0.0387(16) 0.0099(14) 0.0113(14) 0.0096(14)
N2 0.040(2) 0.0349(17) 0.0351(16) 0.0122(15) 0.0026(15) 0.0001(14)
N3 0.0297(18) 0.0307(16) 0.0387(15) 0.0087(14) 0.0101(13) 0.0088(14)
N4 0.036(2) 0.0367(18) 0.0346(16) 0.0108(15) -0.0002(14) -0.0001(15)
C1 0.037(3) 0.038(2) 0.047(3) 0.0185(18) 0.0061(19) 0.0052(19)
C2 0.062(4) 0.064(3) 0.045(3) 0.002(3) 0.011(3) 0.016(3)
C3 0.095(6) 0.105(5) 0.046(3) 0.013(4) 0.018(4) 0.025(4)
C4 0.103(6) 0.095(5) 0.036(3) 0.036(4) 0.009(3) 0.011(3)
C5 0.077(5) 0.083(5) 0.067(4) 0.017(4) -0.018(4) -0.013(4)
C6 0.052(4) 0.061(4) 0.059(3) 0.002(3) 0.008(3) 0.003(3)
C7 0.033(3) 0.035(2) 0.038(2) 0.0118(17) 0.0027(17) 0.0040(18)
C8 0.040(3) 0.047(3) 0.041(3) 0.003(2) 0.0005(19) -0.000(2)
C9 0.067(4) 0.080(4) 0.044(3) 0.016(4) -0.004(3) -0.007(3)
C10 0.091(5) 0.091(5) 0.037(3) 0.033(4) 0.002(3) 0.009(3)
C11 0.095(6) 0.094(5) 0.058(3) 0.022(4) 0.042(4) 0.030(4)
C12 0.061(4) 0.059(3) 0.055(3) 0.003(3) 0.018(3) 0.015(3)
C13 0.038(3) 0.035(2) 0.048(3) 0.0142(18) 0.0054(19) 0.0066(19)
C14 0.049(4) 0.061(4) 0.056(3) 0.003(3) 0.007(3) 0.002(3)
C15 0.080(5) 0.080(4) 0.067(4) 0.017(4) -0.021(4) -0.011(4)
C16 0.105(6) 0.096(5) 0.035(3) 0.034(4) 0.006(3) 0.005(3)
C17 0.099(6) 0.103(5) 0.045(3) 0.024(4) 0.024(4) 0.028(4)
C18 0.062(4) 0.062(3) 0.046(3) 0.005(3) 0.009(3) 0.018(3)
C19 0.034(3) 0.0325(19) 0.0353(19) 0.0140(17) 0.0045(17) 0.0036(17)
C20 0.040(3) 0.047(3) 0.044(3) -0.001(2) 0.001(2) -0.001(2)
C21 0.063(4) 0.082(4) 0.042(3) 0.018(3) -0.006(3) -0.009(3)
C22 0.087(5) 0.093(5) 0.038(3) 0.032(4) 0.001(3) 0.010(3)
C23 0.094(6) 0.096(5) 0.054(3) 0.027(4) 0.039(4) 0.032(4)
C24 0.062(4) 0.056(3) 0.054(3) 0.001(3) 0.018(3) 0.014(3)
C25 0.027(2) 0.0238(17) 0.0373(18) 0.0087(15) 0.0078(16) 0.0086(15)
C26 0.031(2) 0.0271(17) 0.0317(17) 0.0119(16) 0.0090(16) 0.0069(15)
C27 0.032(2) 0.0290(18) 0.0295(17) 0.0136(16) 0.0074(15) 0.0076(15)
C28 0.036(3) 0.0283(19) 0.0345(18) 0.0158(17) 0.0050(16) 0.0082(16)
C29 0.023(2) 0.0246(17) 0.0390(18) 0.0089(15) 0.0091(16) 0.0088(16)
C30 0.029(2) 0.0255(17) 0.0325(17) 0.0122(15) 0.0099(15) 0.0066(15)
C31 0.031(2) 0.0265(17) 0.0290(17) 0.0126(15) 0.0070(15) 0.0056(15)
C32 0.036(3) 0.0274(18) 0.0336(17) 0.0166(16) 0.0038(16) 0.0080(16)
C33 0.029(3) 0.0293(19) 0.043(2) 0.0060(16) 0.0039(17) 0.0086(17)
C34 0.026(2) 0.035(2) 0.051(3) 0.0112(17) 0.0077(17) 0.0109(18)
C35 0.028(3) 0.0245(18) 0.044(3) 0.0097(16) 0.0049(18) 0.0088(18)
C36 0.040(3) 0.031(2) 0.0377(18) 0.0162(18) 0.0043(17) 0.0055(17)
C37 0.032(3) 0.0265(18) 0.046(2) 0.0061(16) 0.0054(18) 0.0068(17)
C38 0.029(3) 0.032(2) 0.050(2) 0.0101(17) 0.0100(17) 0.0100(18)
C39 0.032(3) 0.031(2) 0.036(2) 0.0123(17) 0.0080(18) 0.0058(17)
C40 0.038(3) 0.029(2) 0.0403(19) 0.0153(17) 0.0055(17) 0.0066(17)

loop_
_atom_type_symbol
_atom_type_description
_atom_type_scat_dispersion_real
_atom_type_scat_dispersion_imag
_atom_type_scat_source
C C 0.0033 0.0016
;
International Tables for Crystallography
(1992, Vol. C, Tables 4.2.6.8 and 6.1.1.4)
;
H H 0.0000 0.0000
;
International Tables for Crystallography
(1992, Vol. C, Table 6.1.1.4)
;
O O 0.0106 0.0060
;
International Tables for Crystallography
(1992, Vol. C, Tables 4.2.6.8 and 6.1.1.4)
;
N N 0.0061 0.0033
;
International Tables for Crystallography
(1992, Vol. C, Tables 4.2.6.8 and 6.1.1.4)
;

loop_
_geom_angle_atom_site_label_1
_geom_angle_atom_site_label_2
_geom_angle_atom_site_label_3
_geom_angle
_geom_angle_publ_flag
N1 C1 C2 119.5(4) yes
N1 C1 C6 118.5(4) yes
C2 C1 C6 122.0(4) yes
C1 C2 C3 116.9(5) yes
C2 C3 C4 123.2(7) yes
C3 C4 C5 119.7(5) yes
C4 C5 C6 117.7(6) yes
C1 C6 C5 120.5(6) yes
N2 C7 C8 119.1(4) yes
N2 C7 C12 119.3(4) yes
C8 C7 C12 121.6(4) yes
C7 C8 C9 117.5(5) yes
C8 C9 C10 122.4(5) yes
C9 C10 C11 118.8(5) yes
C10 C11 C12 120.7(6) yes
C7 C12 C11 119.0(5) yes
N3 C13 C14 119.3(4) yes
N3 C13 C18 118.5(4) yes
C14 C13 C18 122.2(4) yes
C13 C14 C15 120.6(6) yes
C14 C15 C16 118.5(6) yes
C15 C16 C17 119.3(5) yes
C16 C17 C18 123.1(6) yes
C13 C18 C17 116.3(5) yes
N4 C19 C20 119.2(4) yes
N4 C19 C24 119.2(4) yes
C20 C19 C24 121.5(4) yes
C19 C20 C21 117.9(5) yes
C20 C21 C22 122.4(5) yes
C21 C22 C23 118.6(5) yes
C22 C23 C24 120.9(6) yes
C19 C24 C23 118.7(5) yes
O1 C25 O2 124.8(4) yes
O1 C25 C26 113.8(3) yes
O2 C25 C26 121.4(4) yes
O3 C26 C25 114.7(4) yes
O3 C26 C27 111.3(3) yes
C25 C26 C27 106.4(3) yes
O4 C27 C26 109.1(4) yes
O4 C27 C28 110.4(3) yes
C26 C27 C28 110.6(3) yes
O5 C28 O6 125.6(4) yes
O5 C28 C27 117.4(4) yes
O6 C28 C27 117.0(4) yes
O7 C29 O8 124.3(4) yes
O7 C29 C30 121.3(4) yes
O8 C29 C30 114.4(3) yes
O9 C30 C29 114.0(3) yes
O9 C30 C31 111.3(3) yes
C29 C30 C31 106.1(3) yes
O10 C31 C30 109.3(3) yes
O10 C31 C32 110.1(3) yes
C30 C31 C32 110.2(3) yes
O11 C32 O12 125.9(4) yes
O11 C32 C31 116.8(4) yes
O12 C32 C31 117.2(4) yes
O13 C33 O14 125.0(5) yes
O13 C33 C34 121.3(4) yes
O14 C33 C34 113.8(4) yes
O15 C34 C33 108.9(4) yes
O15 C34 C35 109.5(3) yes
C33 C34 C35 111.3(4) yes
O16 C35 C34 109.6(4) yes
O16 C35 C36 109.5(3) yes
C34 C35 C36 109.7(4) yes
O17 C36 O18 127.8(5) yes
O17 C36 C35 116.8(4) yes
O18 C36 C35 115.4(4) yes
O19 C37 O20 125.3(5) yes
O19 C37 C38 122.0(5) yes
O20 C37 C38 112.7(4) yes
O21 C38 C37 108.3(4) yes
O21 C38 C39 108.2(3) yes
C37 C38 C39 112.1(4) yes
O22 C39 C38 110.9(4) yes
O22 C39 C40 110.5(3) yes
C38 C39 C40 111.1(4) yes
O23 C40 O24 127.5(5) yes
O23 C40 C39 117.1(4) yes
O24 C40 C39 115.4(4) yes
C25 O1 H37 107(3) no
C26 O3 H29 119(4) no
C27 O4 H28 114(4) no
C29 O8 H32 106(3) no
C30 O9 H19 122(4) no
C31 O10 H25 113(4) no
C33 O14 H13 98(3) no
C34 O15 H33 119(3) no
C35 O16 H36 79(5) no
C37 O20 H7 122(4) no
C38 O21 H41 118(3) no
C39 O22 H40 82(5) no
C1 N1 H1A 109.474 no
C1 N1 H1B 109.471 no
C1 N1 H1C 109.468 no
H1A N1 H1B 109.469 no
H1A N1 H1C 109.468 no
H1B N1 H1C 109.478 no
C7 N2 H2A 109.468 no
C7 N2 H2B 109.474 no
C7 N2 H2C 109.471 no
H2A N2 H2B 109.469 no
H2A N2 H2C 109.473 no
H2B N2 H2C 109.473 no
C13 N3 H3A 109.469 no
C13 N3 H3B 109.475 no
C13 N3 H3C 109.471 no
H3A N3 H3B 109.471 no
H3A N3 H3C 109.475 no
H3B N3 H3C 109.468 no
C19 N4 H4A 109.469 no
C19 N4 H4B 109.473 no
C19 N4 H4C 109.469 no
H4A N4 H4B 109.472 no
H4A N4 H4C 109.475 no
H4B N4 H4C 109.470 no
C1 C2 H2 121.555 no
C3 C2 H2 121.558 no
C2 C3 H3 118.399 no
C4 C3 H3 118.404 no
C3 C4 H4 120.155 no
C5 C4 H4 120.160 no
C4 C5 H5 121.174 no
C6 C5 H5 121.175 no
C1 C6 H6 119.738 no
C5 C6 H6 119.739 no
C7 C8 H8 121.232 no
C9 C8 H8 121.235 no
C8 C9 H9 118.809 no
C10 C9 H9 118.814 no
C9 C10 H10 120.605 no
C11 C10 H10 120.605 no
C10 C11 H11 119.674 no
C12 C11 H11 119.671 no
C7 C12 H12 120.522 no
C11 C12 H12 120.525 no
C13 C14 H14 119.710 no
C15 C14 H14 119.714 no
C14 C15 H15 120.751 no
C16 C15 H15 120.745 no
C15 C16 H16 120.364 no
C17 C16 H16 120.365 no
C16 C17 H17 118.456 no
C18 C17 H17 118.451 no
C13 C18 H18 121.845 no
C17 C18 H18 121.845 no
C19 C20 H20 121.068 no
C21 C20 H20 121.068 no
C20 C21 H21 118.828 no
C22 C21 H21 118.822 no
C21 C22 H22 120.687 no
C23 C22 H22 120.684 no
C22 C23 H23 119.532 no
C24 C23 H23 119.534 no
C19 C24 H24 120.666 no
C23 C24 H24 120.668 no
O3 C26 H26 108.088 no
C25 C26 H26 108.092 no
C27 C26 H26 108.093 no
O4 C27 H27 108.926 no
C26 C27 H27 108.925 no
C28 C27 H27 108.927 no
O9 C30 H30 108.398 no
C29 C30 H30 108.400 no
C31 C30 H30 108.400 no
O10 C31 H31 109.071 no
C30 C31 H31 109.077 no
C32 C31 H31 109.073 no
O15 C34 H34 109.038 no
C33 C34 H34 109.037 no
C35 C34 H34 109.031 no
O16 C35 H35 109.326 no
C34 C35 H35 109.328 no
C36 C35 H35 109.328 no
O21 C38 H38 109.404 no
C37 C38 H38 109.408 no
C39 C38 H38 109.407 no
O22 C39 H39 108.059 no
C38 C39 H39 108.062 no
C40 C39 H39 108.060 no

loop_
_geom_bond_atom_site_label_1
_geom_bond_atom_site_label_2
_geom_bond_distance
_geom_bond_publ_flag
O1 C25 1.320(5) yes
O2 C25 1.203(4) yes
O3 C26 1.408(4) yes
O4 C27 1.405(5) yes
O5 C28 1.266(6) yes
O6 C28 1.244(5) yes
O7 C29 1.200(4) yes
O8 C29 1.321(5) yes
O9 C30 1.412(4) yes
O10 C31 1.407(5) yes
O11 C32 1.266(6) yes
O12 C32 1.237(5) yes
O13 C33 1.199(6) yes
O14 C33 1.288(6) yes
O15 C34 1.422(6) yes
O16 C35 1.422(5) yes
O17 C36 1.236(6) yes
O18 C36 1.234(5) yes
O19 C37 1.189(6) yes
O20 C37 1.297(6) yes
O21 C38 1.429(6) yes
O22 C39 1.406(5) yes
O23 C40 1.246(6) yes
O24 C40 1.228(5) yes
N1 C1 1.456(5) yes
N2 C7 1.451(5) yes
N3 C13 1.463(5) yes
N4 C19 1.453(5) yes
C1 C2 1.369(7) yes
C1 C6 1.377(6) yes
C2 C3 1.400(7) yes
C3 C4 1.317(9) yes
C4 C5 1.444(10) yes
C5 C6 1.372(8) yes
C7 C8 1.385(5) yes
C7 C12 1.379(7) yes
C8 C9 1.393(7) yes
C9 C10 1.371(9) yes
C10 C11 1.382(9) yes
C11 C12 1.396(8) yes
C13 C14 1.371(6) yes
C13 C18 1.373(7) yes
C14 C15 1.366(8) yes
C15 C16 1.434(10) yes
C16 C17 1.324(9) yes
C17 C18 1.415(7) yes
C19 C20 1.381(5) yes
C19 C24 1.384(7) yes
C20 C21 1.393(7) yes
C21 C22 1.366(9) yes
C22 C23 1.386(8) yes
C23 C24 1.393(8) yes
C25 C26 1.531(6) yes
C26 C27 1.534(6) yes
C27 C28 1.522(6) yes
C29 C30 1.535(6) yes
C30 C31 1.534(6) yes
C31 C32 1.523(6) yes
C33 C34 1.542(6) yes
C34 C35 1.520(6) yes
C35 C36 1.556(7) yes
C37 C38 1.534(6) yes
C38 C39 1.517(6) yes
C39 C40 1.549(7) yes
O1 H37 1.00(5) no
O3 H29 0.81(5) no
O4 H28 0.84(5) no
O8 H32 1.04(5) no
O9 H19 0.81(5) no
O10 H25 0.84(5) no
O14 H13 0.84(5) no
O15 H33 1.06(5) no
O16 H36 0.68(6) no
O20 H7 0.81(6) no
O21 H41 1.05(5) no
O22 H40 0.62(6) no
N1 H1A 0.890 no
N1 H1B 0.890 no
N1 H1C 0.890 no
N2 H2A 0.890 no
N2 H2B 0.890 no
N2 H2C 0.890 no
N3 H3A 0.890 no
N3 H3B 0.890 no
N3 H3C 0.890 no
N4 H4A 0.890 no
N4 H4B 0.890 no
N4 H4C 0.890 no
C2 H2 0.930 no
C3 H3 0.930 no
C4 H4 0.930 no
C5 H5 0.930 no
C6 H6 0.930 no
C8 H8 0.930 no
C9 H9 0.930 no
C10 H10 0.930 no
C11 H11 0.930 no
C12 H12 0.930 no
C14 H14 0.930 no
C15 H15 0.930 no
C16 H16 0.930 no
C17 H17 0.930 no
C18 H18 0.930 no
C20 H20 0.930 no
C21 H21 0.930 no
C22 H22 0.930 no
C23 H23 0.930 no
C24 H24 0.930 no
C26 H26 0.980 no
C27 H27 0.980 no
C30 H30 0.980 no
C31 H31 0.980 no
C34 H34 0.980 no
C35 H35 0.980 no
C38 H38 0.980 no
C39 H39 0.980 no

loop_
_geom_contact_atom_site_label_1
_geom_contact_atom_site_label_2
_geom_contact_distance
_geom_contact_publ_flag
_geom_contact_site_symmetry_2
O1 O3 2.687(5) no .
O1 O4 3.111(5) no .
O1 C27 3.266(6) no .
O2 O3 3.567(4) no .
O2 O4 3.522(4) no .
O2 C27 3.019(5) no .
O3 O4 2.869(5) no .
O3 O5 3.331(5) no .
O3 O6 3.554(5) no .
O3 C28 2.900(5) no .
O4 O5 3.561(5) no .
O4 O6 2.588(5) no .
O4 C25 2.819(5) no .
O5 C26 2.908(6) no .
O6 C26 3.476(5) no .
O7 O9 3.565(4) no .
O7 O10 3.519(4) no .
O7 C31 3.017(5) no .
O8 O9 2.691(5) no .
O8 O10 3.114(5) no .
O8 C31 3.271(5) no .
O9 O10 2.870(5) no .
O9 O11 3.328(5) no .
O9 O12 3.554(5) no .
O9 C32 2.897(5) no .
O10 O11 3.556(5) no .
O10 O12 2.586(5) no .
O10 C29 2.818(5) no .
O11 C30 2.896(6) no .
O12 C30 3.473(5) no .
O13 O15 2.652(6) no .
O13 O16 3.519(6) no .
O13 C35 3.511(6) no .
O14 O15 3.561(6) no .
O14 O16 3.035(5) no .
O14 C35 2.832(6) no .
O15 O16 2.948(6) no .
O15 O17 3.107(6) no .
O15 O18 3.422(5) no .
O15 C36 2.756(6) no .
O16 O17 3.558(6) no .
O16 O18 2.574(6) no .
O16 C33 2.787(5) no .
O17 C34 2.891(6) no .
O18 C34 3.455(5) no .
O19 O21 2.643(6) no .
O19 O22 3.521(6) no .
O19 C39 3.501(6) no .
O20 O21 3.553(6) no .
O20 O22 3.026(5) no .
O20 C39 2.834(6) no .
O21 O22 2.955(6) no .
O21 O23 3.111(6) no .
O21 O24 3.427(5) no .
O21 C40 2.768(6) no .
O22 O23 3.562(6) no .
O22 O24 2.579(6) no .
O22 C37 2.793(5) no .
O23 C38 2.900(6) no .
O24 C38 3.464(5) no .
C1 C4 2.743(7) no .
C2 C5 2.800(8) no .
C3 C6 2.734(9) no .
C7 C10 2.768(6) no .
C8 C11 2.782(9) no .
C9 C12 2.754(7) no .
C13 C16 2.749(7) no .
C14 C17 2.733(9) no .
C15 C18 2.798(8) no .
C19 C22 2.770(6) no .
C20 C23 2.775(9) no .
C21 C24 2.756(7) no .
O1 O11 2.530(5) no 1_645
O1 O12 3.345(5) no 1_645
O1 O24 3.562(5) no 1_546
O1 N1 3.313(5) no .
O1 C32 3.273(6) no 1_645
O1 C34 3.469(5) no 1_556
O1 C40 3.388(6) no 1_546
O2 O10 2.782(4) no 1_545
O2 O11 3.141(5) no 1_645
O2 O12 3.454(5) no 1_545
O2 N3 3.175(4) no 1_545
O3 O14 3.312(5) no 1_456
O3 O17 2.777(4) no 1_556
O3 O24 3.588(5) no 1_546
O3 N2 2.828(4) no 1_556
O4 O7 2.786(4) no 1_655
O4 N1 2.796(5) no .
O4 C1 3.324(6) no .
O4 C6 3.523(7) no .
O5 O7 3.133(5) no .
O5 O8 2.522(5) no .
O5 N1 2.805(4) no 1_455
O5 C2 3.469(5) no 1_455
O5 C29 3.199(5) no .
O6 O7 3.458(5) no 1_655
O6 O8 3.341(5) no .
O6 O20 3.232(4) no 1_556
O6 N3 2.723(5) no .
O6 C13 3.355(6) no .
O7 O4 2.786(4) no 1_455
O7 O5 3.133(5) no .
O7 O6 3.458(5) no 1_455
O7 N1 3.179(4) no 1_455
O8 O5 2.522(5) no .
O8 O6 3.341(5) no .
O8 O18 3.564(5) no 1_456
O8 N3 3.314(5) no .
O8 C28 3.270(6) no .
O8 C36 3.397(6) no 1_456
O8 C38 3.468(5) no 1_556
O9 O18 3.590(5) no 1_456
O9 O20 3.316(5) no 1_456
O9 O23 2.775(4) no 1_556
O9 N4 2.830(4) no 1_556
O10 O2 2.782(4) no 1_565
O10 N3 2.798(5) no .
O10 C13 3.323(6) no .
O10 C14 3.526(6) no .
O11 O1 2.530(5) no 1_465
O11 O2 3.141(5) no 1_465
O11 N3 2.801(4) no 1_455
O11 C18 3.470(5) no 1_455
O11 C25 3.203(5) no 1_465
O12 O1 3.345(5) no 1_465
O12 O2 3.454(5) no 1_565
O12 O14 3.231(4) no 1_466
O12 N1 2.723(5) no 1_465
O12 C1 3.356(6) no 1_465
O13 O22 3.061(5) no 1_545
O13 O23 3.403(6) no 1_645
O13 N4 3.027(6) no 1_645
O13 C19 3.380(6) no 1_645
O13 C20 3.323(7) no 1_645
O14 O3 3.312(5) no 1_654
O14 O12 3.231(4) no 1_644
O14 O23 2.587(6) no 1_645
O14 O24 3.555(6) no 1_645
O14 N2 3.553(5) no 1_655
O14 C26 3.311(6) no 1_654
O14 C40 3.401(6) no 1_645
O15 O24 3.154(5) no 1_545
O15 N2 2.999(6) no .
O15 C7 3.336(6) no .
O15 C8 3.234(6) no .
O16 O19 3.065(5) no 1_655
O16 N2 2.839(6) no 1_655
O16 C7 3.422(6) no 1_655
O16 C37 3.583(5) no 1_655
O17 O3 2.777(4) no 1_554
O17 O19 3.420(6) no .
O17 O20 2.599(6) no .
O17 N2 3.472(5) no .
O17 C29 3.441(6) no 1_654
O17 C37 3.379(6) no .
O18 O8 3.564(5) no 1_654
O18 O9 3.590(5) no 1_654
O18 O20 3.561(6) no .
O18 O21 3.156(5) no 1_655
O18 N4 2.770(5) no 1_655
O18 C19 3.383(5) no 1_655
O19 O16 3.065(5) no 1_455
O19 O17 3.420(6) no .
O19 N2 3.040(5) no .
O19 C7 3.377(6) no .
O19 C8 3.324(7) no .
O20 O6 3.232(4) no 1_554
O20 O9 3.316(5) no 1_654
O20 O17 2.599(6) no .
O20 O18 3.561(6) no .
O20 N4 3.555(5) no 1_655
O20 C30 3.310(6) no 1_654
O20 C36 3.405(7) no .
O21 O18 3.156(5) no 1_455
O21 N4 3.007(6) no .
O21 C19 3.335(6) no .
O21 C20 3.246(7) no .
O22 O13 3.061(5) no 1_565
O22 N4 2.831(6) no 1_655
O22 C19 3.431(6) no 1_655
O22 C33 3.588(5) no 1_565
O23 O9 2.775(4) no 1_554
O23 O13 3.403(6) no 1_465
O23 O14 2.587(6) no 1_465
O23 N4 3.466(5) no .
O23 C25 3.445(6) no 1_564
O23 C33 3.365(6) no 1_465
O24 O1 3.562(5) no 1_564
O24 O3 3.588(5) no 1_564
O24 O14 3.555(6) no 1_465
O24 O15 3.154(5) no 1_565
O24 N2 2.758(5) no 1_565
O24 C7 3.380(5) no 1_565
N1 O1 3.313(5) no .
N1 O4 2.796(5) no .
N1 O5 2.805(4) no 1_655
N1 O7 3.179(4) no 1_655
N1 O12 2.723(5) no 1_645
N2 O3 2.828(4) no 1_554
N2 O14 3.553(5) no 1_455
N2 O15 2.999(6) no .
N2 O16 2.839(6) no 1_455
N2 O17 3.472(5) no .
N2 O19 3.040(5) no .
N2 O24 2.758(5) no 1_545
N3 O2 3.175(4) no 1_565
N3 O6 2.723(5) no .
N3 O8 3.314(5) no .
N3 O10 2.798(5) no .
N3 O11 2.801(4) no 1_655
N4 O9 2.830(4) no 1_554
N4 O13 3.027(6) no 1_465
N4 O18 2.770(5) no 1_455
N4 O20 3.555(5) no 1_455
N4 O21 3.007(6) no .
N4 O22 2.831(6) no 1_455
N4 O23 3.466(5) no .
C1 O4 3.324(6) no .
C1 O12 3.356(6) no 1_645
C2 O5 3.469(5) no 1_655
C6 O4 3.523(7) no .
C7 O15 3.336(6) no .
C7 O16 3.422(6) no 1_455
C7 O19 3.377(6) no .
C7 O24 3.380(5) no 1_545
C8 O15 3.234(6) no .
C8 O19 3.324(7) no .
C13 O6 3.355(6) no .
C13 O10 3.323(6) no .
C14 O10 3.526(6) no .
C18 O11 3.470(5) no 1_655
C19 O13 3.380(6) no 1_465
C19 O18 3.383(5) no 1_455
C19 O21 3.335(6) no .
C19 O22 3.431(6) no 1_455
C20 O13 3.323(7) no 1_465
C20 O21 3.246(7) no .
C25 O11 3.203(5) no 1_645
C25 O23 3.445(6) no 1_546
C26 O14 3.311(6) no 1_456
C28 O8 3.270(6) no .
C29 O5 3.199(5) no .
C29 O17 3.441(6) no 1_456
C30 O20 3.310(6) no 1_456
C32 O1 3.273(6) no 1_465
C33 O22 3.588(5) no 1_545
C33 O23 3.365(6) no 1_645
C34 O1 3.469(5) no 1_554
C36 O8 3.397(6) no 1_654
C36 O20 3.405(7) no .
C37 O16 3.583(5) no 1_455
C37 O17 3.379(6) no .
C38 O8 3.468(5) no 1_554
C40 O1 3.388(6) no 1_564
C40 O14 3.401(6) no 1_465
O1 H26 3.1106 no .
O1 H29 2.71(5) no .
O2 H26 2.5598 no .
O2 H27 2.7510 no .
O2 H37 2.29(5) no .
O3 H27 3.2553 no .
O3 H28 3.21(5) no .
O4 H26 3.2220 no .
O4 H29 2.63(5) no .
O5 H26 2.6355 no .
O5 H27 2.6650 no .
O6 H27 2.9492 no .
O6 H28 2.14(6) no .
O6 H29 3.44(6) no .
O7 H30 2.5649 no .
O7 H31 2.7560 no .
O7 H32 2.29(5) no .
O8 H19 2.74(5) no .
O8 H30 3.1234 no .
O9 H25 3.19(5) no .
O9 H31 3.2599 no .
O10 H19 2.66(5) no .
O10 H30 3.2287 no .
O11 H30 2.6274 no .
O11 H31 2.6570 no .
O12 H19 3.44(6) no .
O12 H25 2.13(6) no .
O12 H31 2.9454 no .
O13 H13 2.11(5) no .
O13 H33 2.84(6) no .
O13 H34 2.9486 no .
O13 H36 3.15(6) no .
O14 H34 2.6884 no .
O14 H35 2.6875 no .
O14 H36 3.09(5) no .
O15 H35 3.2315 no .
O15 H36 2.35(6) no .
O16 H34 3.2310 no .
O17 H34 2.7457 no .
O17 H35 2.6727 no .
O17 H36 3.43(6) no .
O18 H35 2.9556 no .
O18 H36 2.52(6) no .
O19 H7 2.43(6) no .
O19 H38 2.9477 no .
O19 H40 3.16(6) no .
O19 H41 2.86(6) no .
O20 H38 2.6743 no .
O20 H39 2.6830 no .
O20 H40 3.06(6) no .
O21 H39 3.2102 no .
O21 H40 2.44(6) no .
O22 H7 3.57(5) no .
O22 H38 3.2292 no .
O23 H38 2.7521 no .
O23 H39 2.6668 no .
O23 H40 3.50(7) no .
O24 H39 2.9361 no .
O24 H40 2.57(7) no .
N1 H2 2.6157 no .
N1 H6 2.5773 no .
N2 H8 2.6157 no .
N2 H12 2.6033 no .
N3 H14 2.5913 no .
N3 H18 2.6089 no .
N4 H20 2.6140 no .
N4 H24 2.6104 no .
C1 H3 3.1965 no .
C1 H5 3.2317 no .
C2 H1A 2.4530 no .
C2 H1B 3.0235 no .
C2 H1C 2.9791 no .
C2 H4 3.2267 no .
C2 H6 3.2323 no .
C3 H5 3.2262 no .
C4 H2 3.2237 no .
C4 H6 3.2585 no .
C5 H3 3.2278 no .
C6 H1A 3.1621 no .
C6 H1B 2.6075 no .
C6 H1C 2.6709 no .
C6 H2 3.2447 no .
C6 H4 3.2508 no .
C7 H9 3.2147 no .
C7 H11 3.2291 no .
C8 H2A 2.4494 no .
C8 H2B 2.9962 no .
C8 H2C 3.0191 no .
C8 H10 3.2582 no .
C8 H12 3.2507 no .
C9 H11 3.2094 no .
C10 H8 3.2590 no .
C10 H12 3.2525 no .
C11 H9 3.2059 no .
C12 H2A 3.1676 no .
C12 H2B 2.6703 no .
C12 H2C 2.6259 no .
C12 H8 3.2543 no .
C12 H10 3.2550 no .
C13 H15 3.2192 no .
C13 H17 3.2066 no .
C14 H3A 3.1687 no .
C14 H3B 2.6241 no .
C14 H3C 2.6841 no .
C14 H16 3.2470 no .
C14 H18 3.2454 no .
C15 H17 3.2198 no .
C16 H14 3.2526 no .
C16 H18 3.2427 no .
C17 H15 3.2175 no .
C18 H3A 2.4433 no .
C18 H3B 3.0223 no .
C18 H3C 2.9777 no .
C18 H14 3.2327 no .
C18 H16 3.2463 no .
C19 H21 3.2138 no .
C19 H23 3.2281 no .
C20 H4A 2.4522 no .
C20 H4B 2.9983 no .
C20 H4C 3.0169 no .
C20 H22 3.2544 no .
C20 H24 3.2505 no .
C21 H23 3.2051 no .
C22 H20 3.2529 no .
C22 H24 3.2571 no .
C23 H21 3.2038 no .
C24 H4A 3.1736 no .
C24 H4B 2.6618 no .
C24 H4C 2.6423 no .
C24 H20 3.2535 no .
C24 H22 3.2585 no .
C25 H27 2.5989 no .
C25 H29 2.80(5) no .
C26 H28 3.00(5) no .
C26 H37 3.24(6) no .
C27 H29 2.60(5) no .
C28 H26 2.6906 no .
C28 H28 2.37(6) no .
C28 H29 3.05(6) no .
C29 H19 2.82(5) no .
C29 H31 2.6049 no .
C30 H25 2.99(5) no .
C30 H32 3.28(6) no .
C31 H19 2.62(5) no .
C32 H19 3.06(6) no .
C32 H25 2.36(6) no .
C32 H30 2.6928 no .
C33 H33 2.88(5) no .
C33 H35 2.8145 no .
C33 H36 2.55(5) no .
C34 H13 3.02(5) no .
C34 H36 2.07(5) no .
C35 H33 3.38(5) no .
C36 H34 2.7890 no .
C36 H36 2.34(6) no .
C37 H39 2.8135 no .
C37 H40 2.57(6) no .
C37 H41 2.88(5) no .
C38 H7 3.13(6) no .
C38 H40 2.13(5) no .
C39 H7 3.58(6) no .
C39 H41 3.34(5) no .
C40 H38 2.7984 no .
C40 H40 2.40(7) no .
H1A H2 2.2963 no .
H1A H6 3.4260 no .
H1B H2 3.2424 no .
H1B H6 2.5335 no .
H1C H2 3.1787 no .
H1C H6 2.6532 no .
H2 H3 2.3294 no .
H2A H8 2.2879 no .
H2A H12 3.4512 no .
H2B H8 3.1955 no .
H2B H12 2.6645 no .
H2C H8 3.2273 no .
H2C H12 2.5788 no .
H3 H4 2.2269 no .
H3A H14 3.4374 no .
H3A H18 2.2821 no .
H3B H14 2.5546 no .
H3B H18 3.2367 no .
H3C H14 2.6699 no .
H3C H18 3.1719 no .
H4 H5 2.3926 no .
H4A H20 2.2884 no .
H4A H24 3.4592 no .
H4B H20 3.1995 no .
H4B H24 2.6530 no .
H4C H20 3.2202 no .
H4C H24 2.6028 no .
H5 H6 2.3147 no .
H7 H38 3.4519 no .
H7 H39 3.4017 no .
H8 H9 2.3236 no .
H9 H10 2.2922 no .
H10 H11 2.3161 no .
H11 H12 2.3285 no .
H13 H34 3.3265 no .
H13 H35 3.5271 no .
H14 H15 2.3029 no .
H15 H16 2.3792 no .
H16 H17 2.2371 no .
H17 H18 2.3490 no .
H19 H25 2.84(7) no .
H19 H30 2.6782 no .
H19 H31 3.5315 no .
H20 H21 2.3213 no .
H21 H22 2.2887 no .
H22 H23 2.3186 no .
H23 H24 2.3263 no .
H25 H31 2.5307 no .
H26 H27 2.3408 no .
H26 H29 2.6598 no .
H27 H28 2.5243 no .
H27 H29 3.5048 no .
H28 H29 2.84(7) no .
H30 H31 2.3453 no .
H33 H34 2.3555 no .
H33 H36 3.39(7) no .
H34 H35 2.2878 no .
H34 H36 2.9771 no .
H35 H36 2.2498 no .
H38 H39 2.2721 no .
H38 H40 3.0327 no .
H38 H41 2.3363 no .
H39 H40 2.2255 no .
H40 H41 3.47(8) no .
O1 H1B 2.8740 no .
O1 H1C 2.9103 no .
O1 H3A 3.5716 no 1_545
O1 H6 3.5184 no .
O1 H34 2.5021 no 1_556
O1 H39 3.2175 no 1_546
O2 H3A 2.9004 no 1_545
O2 H3C 2.7340 no 1_545
O2 H6 3.1442 no .
O2 H18 3.5654 no 1_545
O2 H21 3.5714 no 1_545
O2 H22 2.8465 no 1_545
O2 H25 2.11(5) no 1_545
O3 H2A 2.5895 no 1_556
O3 H2B 2.7035 no 1_556
O3 H2C 2.7090 no 1_556
O3 H7 3.36(5) no 1_556
O3 H13 3.57(5) no 1_456
O3 H34 3.1459 no 1_556
O4 H1A 3.2887 no .
O4 H1B 3.2540 no .
O4 H1C 1.9324 no .
O4 H6 3.3070 no .
O4 H10 2.8704 no .
O5 H1A 1.9160 no 1_455
O5 H1B 3.2129 no 1_455
O5 H1C 3.1835 no 1_455
O5 H2 2.7839 no 1_455
O5 H3B 3.1712 no .
O5 H14 3.4594 no .
O5 H32 1.49(5) no .
O5 H35 2.7872 no 1_456
O6 H3A 3.0497 no .
O6 H3B 1.8658 no .
O6 H3C 3.2861 no .
O6 H7 3.34(5) no 1_556
O6 H10 3.0280 no .
O6 H14 3.4076 no .
O6 H30 2.9500 no 1_655
O6 H32 2.71(5) no .
O7 H1A 2.9029 no 1_455
O7 H1C 2.7399 no 1_455
O7 H2 3.5716 no 1_455
O7 H9 3.5748 no 1_455
O7 H10 2.8574 no 1_455
O7 H14 3.1443 no .
O7 H28 2.11(5) no 1_455
O8 H1A 3.5707 no 1_455
O8 H3B 2.8753 no .
O8 H3C 2.9115 no .
O8 H14 3.5249 no .
O8 H35 3.2057 no 1_456
O8 H38 2.5017 no 1_556
O9 H4A 2.5919 no 1_556
O9 H4B 2.7160 no 1_556
O9 H4C 2.6995 no 1_556
O9 H7 3.18(5) no 1_456
O9 H13 3.12(4) no 1_466
O9 H38 3.1500 no 1_556
O10 H3A 3.2929 no .
O10 H3B 3.2577 no .
O10 H3C 1.9362 no .
O10 H14 3.3125 no .
O10 H22 2.8676 no .
O11 H1B 3.1665 no 1_465
O11 H3A 1.9131 no 1_455
O11 H3B 3.2031 no 1_455
O11 H3C 3.1788 no 1_455
O11 H6 3.4557 no 1_465
O11 H18 2.7830 no 1_455
O11 H37 1.54(5) no 1_465
O11 H39 2.8137 no 1_456
O12 H1A 3.0444 no 1_465
O12 H1B 1.8661 no 1_465
O12 H1C 3.2872 no 1_465
O12 H6 3.3982 no 1_465
O12 H13 3.40(4) no 1_466
O12 H22 3.0229 no .
O12 H26 2.9576 no 1_565
O12 H37 2.73(5) no 1_465
O13 H3 3.2685 no .
O13 H4 3.0815 no .
O13 H4A 2.6539 no 1_645
O13 H4B 2.7817 no 1_645
O13 H12 2.7237 no 1_655
O13 H20 3.0062 no 1_645
O13 H40 3.47(6) no 1_545
O14 H2B 3.0612 no 1_655
O14 H2C 3.1903 no 1_655
O14 H4A 3.5997 no 1_645
O14 H19 3.30(5) no 1_644
O14 H26 2.6016 no 1_654
O15 H2A 2.5450 no .
O15 H2C 2.8547 no .
O15 H3 3.1826 no .
O15 H4 3.0617 no .
O15 H8 2.8701 no .
O15 H15 3.5747 no 1_655
O16 H2A 3.2898 no 1_655
O16 H2B 1.9639 no 1_655
O16 H2C 3.3060 no 1_655
O16 H12 3.4504 no 1_655
O16 H16 2.8761 no 1_655
O16 H41 3.39(5) no 1_655
O17 H2A 2.6201 no .
O17 H4C 3.3679 no 1_655
O17 H7 1.80(6) no .
O17 H28 3.43(5) no 1_554
O17 H29 2.02(5) no 1_554
O17 H30 3.5911 no 1_654
O18 H4A 3.1806 no 1_655
O18 H4B 3.2669 no 1_655
O18 H4C 1.8943 no 1_655
O18 H7 2.91(6) no .
O18 H8 3.4071 no .
O18 H16 2.9216 no 1_655
O18 H24 3.3432 no 1_655
O18 H38 3.2900 no 1_655
O18 H41 2.20(4) no 1_655
O19 H2A 2.6908 no .
O19 H2B 2.7763 no .
O19 H8 3.0172 no .
O19 H16 3.0802 no .
O19 H17 3.2426 no .
O19 H24 2.7197 no 1_655
O19 H36 3.55(6) no 1_455
O20 H4B 3.0527 no 1_655
O20 H4C 3.2046 no 1_655
O20 H29 3.33(5) no 1_554
O20 H30 2.6009 no 1_654
O21 H4A 2.5755 no .
O21 H4C 2.8423 no .
O21 H5 3.5690 no 1_565
O21 H16 3.0723 no .
O21 H17 3.1656 no .
O21 H20 2.8885 no .
O22 H4 2.9042 no 1_565
O22 H4A 3.2640 no 1_655
O22 H4B 1.9538 no 1_655
O22 H4C 3.3069 no 1_655
O22 H24 3.4529 no 1_655
O22 H33 3.37(5) no 1_565
O23 H2C 3.3515 no 1_565
O23 H4A 2.6145 no .
O23 H13 1.81(5) no 1_465
O23 H19 2.01(5) no 1_554
O23 H25 3.42(5) no 1_554
O23 H26 3.5900 no 1_564
O24 H2A 3.1516 no 1_565
O24 H2B 3.2649 no 1_565
O24 H2C 1.8828 no 1_565
O24 H4 2.9352 no 1_565
O24 H12 3.3295 no 1_565
O24 H13 3.04(5) no 1_465
O24 H20 3.4171 no .
O24 H33 2.21(4) no 1_565
O24 H34 3.2812 no 1_565
N1 H26 3.4892 no 1_655
N1 H28 3.06(6) no .
N1 H32 3.46(4) no 1_655
N1 H35 3.4702 no 1_556
N1 H37 3.41(5) no .
N2 H29 2.96(5) no 1_554
N2 H33 2.54(6) no .
N2 H36 3.14(6) no 1_455
N3 H25 3.07(6) no .
N3 H30 3.4786 no 1_655
N3 H32 3.43(5) no .
N3 H37 3.50(4) no 1_565
N3 H39 3.4929 no 1_556
N4 H7 3.46(5) no 1_455
N4 H13 3.60(5) no 1_465
N4 H19 2.94(5) no 1_554
N4 H40 3.05(7) no 1_455
N4 H41 2.50(6) no .
C1 H28 3.58(5) no .
C2 H11 3.3699 no 1_655
C2 H14 3.3558 no 1_655
C2 H27 3.4570 no 1_655
C3 H11 3.3908 no 1_655
C3 H15 3.3283 no 1_655
C3 H33 3.44(5) no .
C4 H33 3.03(5) no .
C4 H40 3.50(5) no 1_545
C5 H17 3.4050 no 1_545
C5 H20 3.5003 no 1_545
C5 H21 3.0843 no 1_545
C6 H18 3.3054 no 1_545
C6 H21 3.2424 no 1_545
C7 H33 2.82(5) no .
C7 H36 3.51(6) no 1_455
C8 H15 3.1084 no 1_655
C8 H24 3.3118 no 1_655
C8 H33 3.08(5) no .
C9 H15 3.0398 no 1_655
C9 H23 3.4080 no 1_655
C10 H28 3.31(5) no .
C11 H3 3.4271 no 1_455
C11 H21 3.3674 no 1_545
C12 H3 3.4902 no 1_455
C12 H20 3.3396 no 1_545
C12 H36 3.49(6) no 1_455
C13 H25 3.60(5) no .
C14 H2 3.3050 no 1_455
C14 H9 3.2302 no 1_455
C15 H3 3.3938 no 1_455
C15 H8 3.4909 no 1_455
C15 H9 3.0738 no 1_455
C16 H36 3.48(5) no 1_455
C16 H41 3.07(5) no .
C17 H5 3.3295 no 1_565
C17 H23 3.3916 no 1_655
C17 H41 3.47(5) no .
C18 H6 3.3618 no 1_565
C18 H23 3.3648 no 1_655
C18 H31 3.4520 no 1_655
C19 H40 3.44(7) no 1_455
C19 H41 2.80(5) no .
C20 H5 3.1207 no 1_565
C20 H12 3.3078 no 1_565
C20 H41 3.09(5) no .
C21 H5 3.0552 no 1_565
C21 H11 3.3865 no 1_565
C22 H25 3.33(5) no .
C23 H9 3.3838 no 1_455
C23 H17 3.4318 no 1_455
C24 H8 3.3508 no 1_455
C24 H17 3.4849 no 1_455
C24 H40 3.44(6) no 1_455
C25 H1C 3.3177 no .
C25 H3A 3.5822 no 1_545
C25 H6 3.3823 no .
C25 H25 3.02(5) no 1_545
C26 H13 3.56(5) no 1_456
C27 H1A 3.4251 no 1_455
C27 H1C 3.1973 no .
C27 H2 3.4747 no 1_455
C27 H10 3.5065 no .
C27 H11 3.5749 no .
C28 H1A 2.9434 no 1_455
C28 H2 3.0894 no 1_455
C28 H3B 2.7953 no .
C28 H10 3.5644 no .
C28 H14 3.5946 no .
C28 H32 2.36(6) no .
C29 H1A 3.5863 no 1_455
C29 H3C 3.3199 no .
C29 H7 3.51(6) no 1_456
C29 H14 3.3880 no .
C29 H28 3.03(5) no 1_455
C30 H7 3.16(6) no 1_456
C31 H3A 3.4182 no 1_455
C31 H3C 3.2040 no .
C31 H18 3.4746 no 1_455
C31 H22 3.5059 no .
C31 H23 3.5739 no .
C32 H1B 2.7883 no 1_465
C32 H3A 2.9447 no 1_455
C32 H6 3.5907 no 1_465
C32 H18 3.0985 no 1_455
C32 H22 3.5624 no .
C32 H37 2.39(6) no 1_465
C33 H2B 3.2487 no 1_655
C33 H2C 3.5989 no 1_655
C33 H4A 3.4264 no 1_645
C33 H4B 3.5839 no 1_645
C33 H12 3.2463 no 1_655
C34 H2A 3.3583 no .
C34 H29 3.40(6) no 1_554
C35 H2B 3.1663 no 1_655
C35 H32 3.48(5) no 1_654
C36 H2A 3.1457 no .
C36 H4C 2.9002 no 1_655
C36 H7 2.62(6) no .
C36 H8 3.5104 no .
C36 H29 3.12(5) no 1_554
C36 H32 3.57(5) no 1_654
C36 H41 3.34(4) no 1_655
C37 H2A 3.4509 no .
C37 H2B 3.5647 no .
C37 H4B 3.2424 no 1_655
C37 H24 3.2406 no 1_655
C38 H4A 3.3908 no .
C38 H19 3.40(6) no 1_554
C39 H4B 3.1535 no 1_655
C39 H37 3.50(5) no 1_564
C40 H2C 2.8828 no 1_565
C40 H4A 3.1615 no .
C40 H13 2.71(5) no 1_465
C40 H19 3.12(5) no 1_554
C40 H20 3.5276 no .
C40 H33 3.34(4) no 1_565
C40 H37 3.55(5) no 1_564
H1A O4 3.2887 no .
H1A O5 1.9160 no 1_655
H1A O7 2.9029 no 1_655
H1A O8 3.5707 no 1_655
H1A O12 3.0444 no 1_645
H1A C27 3.4251 no 1_655
H1A C28 2.9434 no 1_655
H1A C29 3.5863 no 1_655
H1A H26 2.9621 no 1_655
H1A H27 3.1890 no 1_655
H1A H28 3.3526 no .
H1A H32 2.6954 no 1_655
H1A H35 3.0295 no 1_556
H1B O1 2.8740 no .
H1B O4 3.2540 no .
H1B O5 3.2129 no 1_655
H1B O11 3.1665 no 1_645
H1B O12 1.8661 no 1_645
H1B C32 2.7883 no 1_645
H1B H26 3.1769 no 1_655
H1B H35 3.4513 no 1_556
H1B H37 2.7743 no .
H1C O1 2.9103 no .
H1C O4 1.9324 no .
H1C O5 3.1835 no 1_655
H1C O7 2.7399 no 1_655
H1C O12 3.2872 no 1_645
H1C C25 3.3177 no .
H1C C27 3.1973 no .
H1C H27 3.5417 no .
H1C H28 2.2241 no .
H1C H29 3.4871 no .
H1C H32 3.4634 no 1_655
H1C H35 3.3920 no 1_556
H1C H37 3.2490 no .
H2 O5 2.7839 no 1_655
H2 O7 3.5716 no 1_655
H2 C14 3.3050 no 1_655
H2 C27 3.4747 no 1_655
H2 C28 3.0894 no 1_655
H2 H11 2.8741 no 1_655
H2 H14 2.6942 no 1_655
H2 H15 3.3978 no 1_655
H2 H27 2.8860 no 1_655
H2A O3 2.5895 no 1_554
H2A O15 2.5450 no .
H2A O16 3.2898 no 1_455
H2A O17 2.6201 no .
H2A O19 2.6908 no .
H2A O24 3.1516 no 1_545
H2A C34 3.3583 no .
H2A C36 3.1457 no .
H2A C37 3.4509 no .
H2A H7 3.2235 no .
H2A H29 2.4872 no 1_554
H2A H33 2.4022 no .
H2A H34 3.2100 no .
H2B O3 2.7035 no 1_554
H2B O14 3.0612 no 1_455
H2B O16 1.9639 no 1_455
H2B O19 2.7763 no .
H2B O24 3.2649 no 1_545
H2B C33 3.2487 no 1_455
H2B C35 3.1663 no 1_455
H2B C37 3.5647 no .
H2B H13 3.3520 no 1_455
H2B H29 2.9955 no 1_554
H2B H33 3.3976 no .
H2B H35 3.3538 no 1_455
H2B H36 2.3195 no 1_455
H2C O3 2.7090 no 1_554
H2C O14 3.1903 no 1_455
H2C O15 2.8547 no .
H2C O16 3.3060 no 1_455
H2C O23 3.3515 no 1_545
H2C O24 1.8828 no 1_545
H2C C33 3.5989 no 1_455
H2C C40 2.8828 no 1_545
H2C H13 3.1158 no 1_455
H2C H29 2.9410 no 1_554
H2C H33 2.1723 no .
H2C H34 3.3570 no .
H2C H36 3.5607 no 1_455
H3 O13 3.2685 no .
H3 O15 3.1826 no .
H3 C11 3.4271 no 1_655
H3 C12 3.4902 no 1_655
H3 C15 3.3938 no 1_655
H3 H11 2.8855 no 1_655
H3 H12 3.0342 no 1_655
H3 H15 2.7374 no 1_655
H3 H33 3.1233 no .
H3A O1 3.5716 no 1_565
H3A O2 2.9004 no 1_565
H3A O6 3.0497 no .
H3A O10 3.2929 no .
H3A O11 1.9131 no 1_655
H3A C25 3.5822 no 1_565
H3A C31 3.4182 no 1_655
H3A C32 2.9447 no 1_655
H3A H25 3.3636 no .
H3A H30 2.9574 no 1_655
H3A H31 3.1786 no 1_655
H3A H37 2.7389 no 1_565
H3A H39 3.0641 no 1_556
H3B O5 3.1712 no .
H3B O6 1.8658 no .
H3B O8 2.8753 no .
H3B O10 3.2577 no .
H3B O11 3.2031 no 1_655
H3B C28 2.7953 no .
H3B H30 3.1593 no 1_655
H3B H32 2.7891 no .
H3B H38 3.5915 no 1_556
H3B H39 3.4659 no 1_556
H3C O2 2.7340 no 1_565
H3C O6 3.2861 no .
H3C O8 2.9115 no .
H3C O10 1.9362 no .
H3C O11 3.1788 no 1_655
H3C C29 3.3199 no .
H3C C31 3.2040 no .
H3C H19 3.5119 no .
H3C H25 2.2338 no .
H3C H31 3.5534 no .
H3C H32 3.2756 no .
H3C H37 3.4916 no 1_565
H3C H39 3.4064 no 1_556
H4 O13 3.0815 no .
H4 O15 3.0617 no .
H4 O22 2.9042 no 1_545
H4 O24 2.9352 no 1_545
H4 H33 2.3260 no .
H4 H40 2.7428 no 1_545
H4A O9 2.5919 no 1_554
H4A O13 2.6539 no 1_465
H4A O14 3.5997 no 1_465
H4A O18 3.1806 no 1_455
H4A O21 2.5755 no .
H4A O22 3.2640 no 1_455
H4A O23 2.6145 no .
H4A C33 3.4264 no 1_465
H4A C38 3.3908 no .
H4A C40 3.1615 no .
H4A H13 2.8747 no 1_465
H4A H19 2.4651 no 1_554
H4A H38 3.2450 no .
H4A H40 3.5969 no 1_455
H4A H41 2.3875 no .
H4B O9 2.7160 no 1_554
H4B O13 2.7817 no 1_465
H4B O18 3.2669 no 1_455
H4B O20 3.0527 no 1_455
H4B O22 1.9538 no 1_455
H4B C33 3.5839 no 1_465
H4B C37 3.2424 no 1_455
H4B C39 3.1535 no 1_455
H4B H7 3.1509 no 1_455
H4B H13 3.5226 no 1_465
H4B H19 2.9864 no 1_554
H4B H39 3.3401 no 1_455
H4B H40 2.2146 no 1_455
H4B H41 3.3634 no .
H4C O9 2.6995 no 1_554
H4C O17 3.3679 no 1_455
H4C O18 1.8943 no 1_455
H4C O20 3.2046 no 1_455
H4C O21 2.8423 no .
H4C O22 3.3069 no 1_455
H4C C36 2.9002 no 1_455
H4C H7 2.9254 no 1_455
H4C H19 2.9104 no 1_554
H4C H38 3.3525 no .
H4C H40 3.4830 no 1_455
H4C H41 2.1254 no .
H5 O21 3.5690 no 1_545
H5 C17 3.3295 no 1_545
H5 C20 3.1207 no 1_545
H5 C21 3.0552 no 1_545
H5 H17 2.7420 no 1_545
H5 H18 3.3933 no 1_545
H5 H20 2.7466 no 1_545
H5 H21 2.5967 no 1_545
H5 H40 3.5406 no 1_545
H6 O1 3.5184 no .
H6 O2 3.1442 no .
H6 O4 3.3070 no .
H6 O11 3.4557 no 1_645
H6 O12 3.3982 no 1_645
H6 C18 3.3618 no 1_545
H6 C25 3.3823 no .
H6 C32 3.5907 no 1_645
H6 H18 2.6954 no 1_545
H6 H21 2.9069 no 1_545
H6 H27 3.5057 no .
H6 H37 3.2923 no .
H7 O3 3.36(5) no 1_554
H7 O6 3.34(5) no 1_554
H7 O9 3.18(5) no 1_654
H7 O17 1.80(6) no .
H7 O18 2.91(6) no .
H7 N4 3.46(5) no 1_655
H7 C29 3.51(6) no 1_654
H7 C30 3.16(6) no 1_654
H7 C36 2.62(6) no .
H7 H2A 3.2235 no .
H7 H4B 3.1509 no 1_655
H7 H4C 2.9254 no 1_655
H7 H29 2.82(7) no 1_554
H7 H30 2.5928 no 1_654
H8 O15 2.8701 no .
H8 O18 3.4071 no .
H8 O19 3.0172 no .
H8 C15 3.4909 no 1_655
H8 C24 3.3508 no 1_655
H8 C36 3.5104 no .
H8 H15 2.7314 no 1_655
H8 H24 2.7011 no 1_655
H8 H33 3.0249 no .
H9 O7 3.5748 no 1_655
H9 C14 3.2302 no 1_655
H9 C15 3.0738 no 1_655
H9 C23 3.3838 no 1_655
H9 H14 2.8916 no 1_655
H9 H15 2.5766 no 1_655
H9 H23 2.7792 no 1_655
H9 H24 3.5377 no 1_655
H9 H31 3.0607 no 1_655
H10 O4 2.8704 no .
H10 O6 3.0280 no .
H10 O7 2.8574 no 1_655
H10 C27 3.5065 no .
H10 C28 3.5644 no .
H10 H27 3.4879 no .
H10 H28 2.4589 no .
H10 H31 3.3866 no 1_655
H11 C2 3.3699 no 1_455
H11 C3 3.3908 no 1_455
H11 C21 3.3865 no 1_545
H11 C27 3.5749 no .
H11 H2 2.8741 no 1_455
H11 H3 2.8855 no 1_455
H11 H21 2.7521 no 1_545
H11 H27 2.9432 no .
H12 O13 2.7237 no 1_455
H12 O16 3.4504 no 1_455
H12 O24 3.3295 no 1_545
H12 C20 3.3078 no 1_545
H12 C33 3.2463 no 1_455
H12 H3 3.0342 no 1_455
H12 H20 2.6854 no 1_545
H12 H21 3.5336 no 1_545
H12 H36 3.2001 no 1_455
H13 O3 3.57(5) no 1_654
H13 O9 3.12(4) no 1_644
H13 O12 3.40(4) no 1_644
H13 O23 1.81(5) no 1_645
H13 O24 3.04(5) no 1_645
H13 N4 3.60(5) no 1_645
H13 C26 3.56(5) no 1_654
H13 C40 2.71(5) no 1_645
H13 H2B 3.3520 no 1_655
H13 H2C 3.1158 no 1_655
H13 H4A 2.8747 no 1_645
H13 H4B 3.5226 no 1_645
H13 H19 2.62(6) no 1_644
H13 H26 2.9529 no 1_654
H14 O5 3.4594 no .
H14 O6 3.4076 no .
H14 O7 3.1443 no .
H14 O8 3.5249 no .
H14 O10 3.3125 no .
H14 C2 3.3558 no 1_455
H14 C28 3.5946 no .
H14 C29 3.3880 no .
H14 H2 2.6942 no 1_455
H14 H9 2.8916 no 1_455
H14 H31 3.5120 no .
H14 H32 3.2886 no .
H15 O15 3.5747 no 1_455
H15 C3 3.3283 no 1_455
H15 C8 3.1084 no 1_455
H15 C9 3.0398 no 1_455
H15 H2 3.3978 no 1_455
H15 H3 2.7374 no 1_455
H15 H8 2.7314 no 1_455
H15 H9 2.5766 no 1_455
H15 H36 3.5004 no 1_455
H16 O16 2.8761 no 1_455
H16 O18 2.9216 no 1_455
H16 O19 3.0802 no .
H16 O21 3.0723 no .
H16 H36 2.7221 no 1_455
H16 H41 2.3820 no .
H17 O19 3.2426 no .
H17 O21 3.1656 no .
H17 C5 3.4050 no 1_565
H17 C23 3.4318 no 1_655
H17 C24 3.4849 no 1_655
H17 H5 2.7420 no 1_565
H17 H23 2.8876 no 1_655
H17 H24 3.0200 no 1_655
H17 H41 3.1550 no .
H18 O2 3.5654 no 1_565
H18 O11 2.7830 no 1_655
H18 C6 3.3054 no 1_565
H18 C31 3.4746 no 1_655
H18 C32 3.0985 no 1_655
H18 H5 3.3933 no 1_565
H18 H6 2.6954 no 1_565
H18 H23 2.8699 no 1_655
H18 H31 2.8832 no 1_655
H19 O14 3.30(5) no 1_466
H19 O23 2.01(5) no 1_556
H19 N4 2.94(5) no 1_556
H19 C38 3.40(6) no 1_556
H19 C40 3.12(5) no 1_556
H19 H3C 3.5119 no .
H19 H4A 2.4651 no 1_556
H19 H4B 2.9864 no 1_556
H19 H4C 2.9104 no 1_556
H19 H13 2.62(6) no 1_466
H19 H38 2.7087 no 1_556
H20 O13 3.0062 no 1_465
H20 O21 2.8885 no .
H20 O24 3.4171 no .
H20 C5 3.5003 no 1_565
H20 C12 3.3396 no 1_565
H20 C40 3.5276 no .
H20 H5 2.7466 no 1_565
H20 H12 2.6854 no 1_565
H20 H41 3.0264 no .
H21 O2 3.5714 no 1_565
H21 C5 3.0843 no 1_565
H21 C6 3.2424 no 1_565
H21 C11 3.3674 no 1_565
H21 H5 2.5967 no 1_565
H21 H6 2.9069 no 1_565
H21 H11 2.7521 no 1_565
H21 H12 3.5336 no 1_565
H21 H27 3.0509 no 1_565
H22 O2 2.8465 no 1_565
H22 O10 2.8676 no .
H22 O12 3.0229 no .
H22 C31 3.5059 no .
H22 C32 3.5624 no .
H22 H25 2.4773 no .
H22 H27 3.3802 no 1_565
H22 H31 3.4886 no .
H23 C9 3.4080 no 1_455
H23 C17 3.3916 no 1_455
H23 C18 3.3648 no 1_455
H23 C31 3.5739 no .
H23 H9 2.7792 no 1_455
H23 H17 2.8876 no 1_455
H23 H18 2.8699 no 1_455
H23 H31 2.9430 no .
H24 O18 3.3432 no 1_455
H24 O19 2.7197 no 1_455
H24 O22 3.4529 no 1_455
H24 C8 3.3118 no 1_455
H24 C37 3.2406 no 1_455
H24 H8 2.7011 no 1_455
H24 H9 3.5377 no 1_455
H24 H17 3.0200 no 1_455
H24 H40 3.1609 no 1_455
H25 O2 2.11(5) no 1_565
H25 O23 3.42(5) no 1_556
H25 N3 3.07(6) no .
H25 C13 3.60(5) no .
H25 C22 3.33(5) no .
H25 C25 3.02(5) no 1_565
H25 H3A 3.3636 no .
H25 H3C 2.2338 no .
H25 H22 2.4773 no .
H25 H26 3.2853 no 1_565
H26 O12 2.9576 no 1_545
H26 O14 2.6016 no 1_456
H26 O23 3.5900 no 1_546
H26 N1 3.4892 no 1_455
H26 H1A 2.9621 no 1_455
H26 H1B 3.1769 no 1_455
H26 H13 2.9529 no 1_456
H26 H25 3.2853 no 1_545
H26 H35 3.1549 no 1_456
H27 C2 3.4570 no 1_455
H27 H1A 3.1890 no 1_455
H27 H1C 3.5417 no .
H27 H2 2.8860 no 1_455
H27 H6 3.5057 no .
H27 H10 3.4879 no .
H27 H11 2.9432 no .
H27 H21 3.0509 no 1_545
H27 H22 3.3802 no 1_545
H28 O7 2.11(5) no 1_655
H28 O17 3.43(5) no 1_556
H28 N1 3.06(6) no .
H28 C1 3.58(5) no .
H28 C10 3.31(5) no .
H28 C29 3.03(5) no 1_655
H28 H1A 3.3526 no .
H28 H1C 2.2241 no .
H28 H10 2.4589 no .
H28 H30 3.2966 no 1_655
H29 O17 2.02(5) no 1_556
H29 O20 3.33(5) no 1_556
H29 N2 2.96(5) no 1_556
H29 C34 3.40(6) no 1_556
H29 C36 3.12(5) no 1_556
H29 H1C 3.4871 no .
H29 H2A 2.4872 no 1_556
H29 H2B 2.9955 no 1_556
H29 H2C 2.9410 no 1_556
H29 H7 2.82(7) no 1_556
H29 H34 2.6984 no 1_556
H30 O6 2.9500 no 1_455
H30 O17 3.5911 no 1_456
H30 O20 2.6009 no 1_456
H30 N3 3.4786 no 1_455
H30 H3A 2.9574 no 1_455
H30 H3B 3.1593 no 1_455
H30 H7 2.5928 no 1_456
H30 H28 3.2966 no 1_455
H30 H39 3.1689 no 1_456
H31 C18 3.4520 no 1_455
H31 H3A 3.1786 no 1_455
H31 H3C 3.5534 no .
H31 H9 3.0607 no 1_455
H31 H10 3.3866 no 1_455
H31 H14 3.5120 no .
H31 H18 2.8832 no 1_455
H31 H22 3.4886 no .
H31 H23 2.9430 no .
H32 O5 1.49(5) no .
H32 O6 2.71(5) no .
H32 N1 3.46(4) no 1_455
H32 N3 3.43(5) no .
H32 C28 2.36(6) no .
H32 C35 3.48(5) no 1_456
H32 C36 3.57(5) no 1_456
H32 H1A 2.6954 no 1_455
H32 H1C 3.4634 no 1_455
H32 H3B 2.7891 no .
H32 H3C 3.2756 no .
H32 H14 3.2886 no .
H32 H35 2.7385 no 1_456
H32 H38 3.0517 no 1_556
H33 O22 3.37(5) no 1_545
H33 O24 2.21(4) no 1_545
H33 N2 2.54(6) no .
H33 C3 3.44(5) no .
H33 C4 3.03(5) no .
H33 C7 2.82(5) no .
H33 C8 3.08(5) no .
H33 C40 3.34(4) no 1_545
H33 H2A 2.4022 no .
H33 H2B 3.3976 no .
H33 H2C 2.1723 no .
H33 H3 3.1233 no .
H33 H4 2.3260 no .
H33 H8 3.0249 no .
H33 H40 3.54(8) no 1_545
H34 O1 2.5021 no 1_554
H34 O3 3.1459 no 1_554
H34 O24 3.2812 no 1_545
H34 H2A 3.2100 no .
H34 H2C 3.3570 no .
H34 H29 2.6984 no 1_554
H34 H37 3.0118 no 1_554
H35 O5 2.7872 no 1_654
H35 O8 3.2057 no 1_654
H35 N1 3.4702 no 1_554
H35 H1A 3.0295 no 1_554
H35 H1B 3.4513 no 1_554
H35 H1C 3.3920 no 1_554
H35 H2B 3.3538 no 1_655
H35 H26 3.1549 no 1_654
H35 H32 2.7385 no 1_654
H36 O19 3.55(6) no 1_655
H36 N2 3.14(6) no 1_655
H36 C7 3.51(6) no 1_655
H36 C12 3.49(6) no 1_655
H36 C16 3.48(5) no 1_655
H36 H2B 2.3195 no 1_655
H36 H2C 3.5607 no 1_655
H36 H12 3.2001 no 1_655
H36 H15 3.5004 no 1_655
H36 H16 2.7221 no 1_655
H36 H41 3.57(7) no 1_655
H37 O11 1.54(5) no 1_645
H37 O12 2.73(5) no 1_645
H37 N1 3.41(5) no .
H37 N3 3.50(4) no 1_545
H37 C32 2.39(6) no 1_645
H37 C39 3.50(5) no 1_546
H37 C40 3.55(5) no 1_546
H37 H1B 2.7743 no .
H37 H1C 3.2490 no .
H37 H3A 2.7389 no 1_545
H37 H3C 3.4916 no 1_545
H37 H6 3.2923 no .
H37 H34 3.0118 no 1_556
H37 H39 2.7676 no 1_546
H38 O8 2.5017 no 1_554
H38 O9 3.1500 no 1_554
H38 O18 3.2900 no 1_455
H38 H3B 3.5915 no 1_554
H38 H4A 3.2450 no .
H38 H4C 3.3525 no .
H38 H19 2.7087 no 1_554
H38 H32 3.0517 no 1_554
H39 O1 3.2175 no 1_564
H39 O11 2.8137 no 1_654
H39 N3 3.4929 no 1_554
H39 H3A 3.0641 no 1_554
H39 H3B 3.4659 no 1_554
H39 H3C 3.4064 no 1_554
H39 H4B 3.3401 no 1_655
H39 H30 3.1689 no 1_654
H39 H37 2.7676 no 1_564
H40 O13 3.47(6) no 1_565
H40 N4 3.05(7) no 1_655
H40 C4 3.50(5) no 1_565
H40 C19 3.44(7) no 1_655
H40 C24 3.44(6) no 1_655
H40 H4 2.7428 no 1_565
H40 H4A 3.5969 no 1_655
H40 H4B 2.2146 no 1_655
H40 H4C 3.4830 no 1_655
H40 H5 3.5406 no 1_565
H40 H24 3.1609 no 1_655
H40 H33 3.54(8) no 1_565
H41 O16 3.39(5) no 1_455
H41 O18 2.20(4) no 1_455
H41 N4 2.50(6) no .
H41 C16 3.07(5) no .
H41 C17 3.47(5) no .
H41 C19 2.80(5) no .
H41 C20 3.09(5) no .
H41 C36 3.34(4) no 1_455
H41 H4A 2.3875 no .
H41 H4B 3.3634 no .
H41 H4C 2.1254 no .
H41 H16 2.3820 no .
H41 H17 3.1550 no .
H41 H20 3.0264 no .
H41 H36 3.57(7) no 1_455

loop_
_geom_hbond_atom_site_label_D
_geom_hbond_atom_site_label_H
_geom_hbond_atom_site_label_A
_geom_hbond_site_symmetry_A
_geom_hbond_distance_DA
_geom_hbond_distance_DH
_geom_hbond_distance_HA
_geom_hbond_angle_DHA
_geom_hbond_publ_flag
O1 H37 O11 1_645 2.530(5) 0.996 1.54(5) 175(5) no
O3 H29 O17 1_556 2.777(4) 0.808 2.02(5) 156(5) no
O4 H28 O6 . 2.588(5) 0.840 2.14(5) 113(5) no
O4 H28 O7 1_655 2.786(4) 0.840 2.11(5) 138(5) no
O8 H32 O5 . 2.522(5) 1.038 1.49(5) 174(5) no
O9 H19 O23 1_556 2.775(4) 0.809 2.01(5) 158(5) no
O10 H25 O2 1_565 2.782(4) 0.843 2.11(5) 137(5) no
O10 H25 O12 . 2.586(5) 0.843 2.13(5) 114(5) no
O14 H13 O23 1_645 2.587(6) 0.843 1.81(5) 152(5) no
O15 H33 N2 . 2.999(6) 1.057 2.54(5) 106(4) no
O16 H36 O15 . 2.948(6) 0.681 2.35(6) 147(5) no
O16 H36 O18 . 2.574(6) 0.681 2.52(6) 86(5) no
O20 H7 O17 . 2.599(6) 0.812 1.80(6) 166(5) no
O21 H41 N4 . 3.007(6) 1.048 2.50(5) 109(4) no
O22 H40 O21 . 2.955(6) 0.618 2.44(6) 143(6) no
O22 H40 O24 . 2.579(6) 0.618 2.57(6) 84(6) no
N1 H1A O5 1_655 2.805(4) 0.890 1.916 176.2 no
N1 H1B O12 1_645 2.723(5) 0.890 1.866 160.9 no
N1 H1C O4 . 2.796(5) 0.890 1.932 163.0 no
N2 H2A O3 1_554 2.828(4) 0.890 2.590 96.2 no
N2 H2A O15 . 2.999(6) 0.890 2.545 112.4 no
N2 H2B O16 1_455 2.839(6) 0.890 1.964 167.4 no
N2 H2C O24 1_545 2.758(5) 0.890 1.883 167.1 no
N3 H3A O11 1_655 2.801(4) 0.890 1.913 175.5 no
N3 H3B O6 . 2.723(5) 0.890 1.866 161.0 no
N3 H3C O10 . 2.798(5) 0.890 1.936 162.5 no
N4 H4A O9 1_554 2.830(4) 0.890 2.592 96.2 no
N4 H4A O21 . 3.007(6) 0.890 2.575 110.7 no
N4 H4B O22 1_455 2.831(6) 0.890 1.954 168.1 no
N4 H4C O18 1_455 2.770(5) 0.890 1.894 167.5 no

loop_
_geom_torsion_atom_site_label_1
_geom_torsion_atom_site_label_2
_geom_torsion_atom_site_label_3
_geom_torsion_atom_site_label_4
_geom_torsion
_geom_torsion_publ_flag
H37 O1 C25 O2 -2(3) no
H37 O1 C25 C26 -179(3) no
H29 O3 C26 C25 74(5) no
H29 O3 C26 C27 -47(5) no
H29 O3 C26 H26 -165.7 no
H28 O4 C27 C26 -124(4) no
H28 O4 C27 C28 -2(4) no
H28 O4 C27 H27 117.3 no
H32 O8 C29 O7 -2(3) no
H32 O8 C29 C30 -179(3) no
H19 O9 C30 C29 74(5) no
H19 O9 C30 C31 -46(5) no
H19 O9 C30 H30 -164.8 no
H25 O10 C31 C30 -122(4) no
H25 O10 C31 C32 -1(4) no
H25 O10 C31 H31 118.9 no
H13 O14 C33 O13 12(3) no
H13 O14 C33 C34 -169(3) no
H33 O15 C34 C33 -77(4) no
H33 O15 C34 C35 161(4) no
H33 O15 C34 H34 42.0 no
H36 O16 C35 C34 -41(5) no
H36 O16 C35 C36 79(5) no
H36 O16 C35 H35 -160.9 no
H7 O20 C37 O19 -3(4) no
H7 O20 C37 C38 176(4) no
H41 O21 C38 C37 -80(4) no
H41 O21 C38 C39 158(4) no
H41 O21 C38 H38 39.0 no
H40 O22 C39 C38 -40(6) no
H40 O22 C39 C40 84(6) no
H40 O22 C39 H39 -158.2 no
H1A N1 C1 C2 -4.4 no
H1A N1 C1 C6 174.5 no
H1B N1 C1 C2 -124.4 no
H1B N1 C1 C6 54.5 no
H1C N1 C1 C2 115.6 no
H1C N1 C1 C6 -65.5 no
H2A N2 C7 C8 2.3 no
H2A N2 C7 C12 -176.1 no
H2B N2 C7 C8 -117.7 no
H2B N2 C7 C12 63.9 no
H2C N2 C7 C8 122.3 no
H2C N2 C7 C12 -56.1 no
H3A N3 C13 C14 174.7 no
H3A N3 C13 C18 -4.4 no
H3B N3 C13 C14 54.7 no
H3B N3 C13 C18 -124.4 no
H3C N3 C13 C14 -65.3 no
H3C N3 C13 C18 115.6 no
H4A N4 C19 C20 1.8 no
H4A N4 C19 C24 -178.3 no
H4B N4 C19 C20 -118.2 no
H4B N4 C19 C24 61.7 no
H4C N4 C19 C20 121.8 no
H4C N4 C19 C24 -58.3 no
N1 C1 C2 C3 -179.0(4) no
N1 C1 C2 H2 1.0 no
N1 C1 C6 C5 178.3(4) no
N1 C1 C6 H6 -1.7 no
C2 C1 C6 C5 -2.7(9) no
C2 C1 C6 H6 177.3 no
C6 C1 C2 C3 2.1(8) no
C6 C1 C2 H2 -177.9 no
C1 C2 C3 C4 -0.9(11) no
C1 C2 C3 H3 179.1 no
H2 C2 C3 C4 179.1 no
H2 C2 C3 H3 -0.9 no
C2 C3 C4 C5 0.3(13) no
C2 C3 C4 H4 -179.7 no
H3 C3 C4 C5 -179.7 no
H3 C3 C4 H4 0.3 no
C3 C4 C5 C6 -0.8(12) no
C3 C4 C5 H5 179.2 no
H4 C4 C5 C6 179.2 no
H4 C4 C5 H5 -0.8 no
C4 C5 C6 C1 2.0(10) no
C4 C5 C6 H6 -178.0 no
H5 C5 C6 C1 -178.0 no
H5 C5 C6 H6 2.0 no
N2 C7 C8 C9 179.4(4) no
N2 C7 C8 H8 -0.6 no
N2 C7 C12 C11 -178.6(4) no
N2 C7 C12 H12 1.4 no
C8 C7 C12 C11 3.0(8) no
C8 C7 C12 H12 -177.0 no
C12 C7 C8 C9 -2.3(7) no
C12 C7 C8 H8 177.7 no
C7 C8 C9 C10 0.5(9) no
C7 C8 C9 H9 -179.5 no
H8 C8 C9 C10 -179.5 no
H8 C8 C9 H9 0.5 no
C8 C9 C10 C11 0.5(10) no
C8 C9 C10 H10 -179.5 no
H9 C9 C10 C11 -179.5 no
H9 C9 C10 H10 0.5 no
C9 C10 C11 C12 0.3(11) no
C9 C10 C11 H11 -179.7 no
H10 C10 C11 C12 -179.7 no
H10 C10 C11 H11 0.3 no
C10 C11 C12 C7 -2.0(10) no
C10 C11 C12 H12 178.0 no
H11 C11 C12 C7 178.0 no
H11 C11 C12 H12 -2.0 no
N3 C13 C14 C15 178.3(4) no
N3 C13 C14 H14 -1.7 no
N3 C13 C18 C17 -179.2(4) no
N3 C13 C18 H18 0.8 no
C14 C13 C18 C17 1.7(8) no
C14 C13 C18 H18 -178.3 no
C18 C13 C14 C15 -2.7(8) no
C18 C13 C14 H14 177.3 no
C13 C14 C15 C16 2.4(10) no
C13 C14 C15 H15 -177.6 no
H14 C14 C15 C16 -177.6 no
H14 C14 C15 H15 2.4 no
C14 C15 C16 C17 -1.3(11) no
C14 C15 C16 H16 178.7 no
H15 C15 C16 C17 178.7 no
H15 C15 C16 H16 -1.3 no
C15 C16 C17 C18 0.5(13) no
C15 C16 C17 H17 -179.5 no
H16 C16 C17 C18 -179.5 no
H16 C16 C17 H17 0.5 no
C16 C17 C18 C13 -0.6(11) no
C16 C17 C18 H18 179.4 no
H17 C17 C18 C13 179.4 no
H17 C17 C18 H18 -0.6 no
N4 C19 C20 C21 178.7(4) no
N4 C19 C20 H20 -1.3 no
N4 C19 C24 C23 -177.7(4) no
N4 C19 C24 H24 2.3 no
C20 C19 C24 C23 2.1(8) no
C20 C19 C24 H24 -177.9 no
C24 C19 C20 C21 -1.2(7) no
C24 C19 C20 H20 178.8 no
C19 C20 C21 C22 0.1(9) no
C19 C20 C21 H21 -179.9 no
H20 C20 C21 C22 -179.9 no
H20 C20 C21 H21 0.1 no
C20 C21 C22 C23 0.0(10) no
C20 C21 C22 H22 -180.0 no
H21 C21 C22 C23 -180.0 no
H21 C21 C22 H22 0.0 no
C21 C22 C23 C24 0.9(11) no
C21 C22 C23 H23 -179.1 no
H22 C22 C23 C24 -179.1 no
H22 C22 C23 H23 0.9 no
C22 C23 C24 C19 -2.0(10) no
C22 C23 C24 H24 178.0 no
H23 C23 C24 C19 178.0 no
H23 C23 C24 H24 -2.0 no
O1 C25 C26 O3 -20.3(5) no
O1 C25 C26 C27 103.2(4) no
O1 C25 C26 H26 -140.9 no
O2 C25 C26 O3 162.2(4) no
O2 C25 C26 C27 -74.3(5) no
O2 C25 C26 H26 41.6 no
O3 C26 C27 O4 63.9(4) no
O3 C26 C27 C28 -57.6(4) no
O3 C26 C27 H27 -177.3 no
C25 C26 C27 O4 -61.6(3) no
C25 C26 C27 C28 176.8(3) no
C25 C26 C27 H27 57.2 no
H26 C26 C27 O4 -177.5 no
H26 C26 C27 C28 60.9 no
H26 C26 C27 H27 -58.7 no
O4 C27 C28 O5 -175.7(3) no
O4 C27 C28 O6 5.8(5) no
C26 C27 C28 O5 -54.9(4) no
C26 C27 C28 O6 126.6(3) no
H27 C27 C28 O5 64.8 no
H27 C27 C28 O6 -113.7 no
O7 C29 C30 O9 162.5(4) no
O7 C29 C30 C31 -74.6(4) no
O7 C29 C30 H30 41.6 no
O8 C29 C30 O9 -19.9(5) no
O8 C29 C30 C31 103.0(4) no
O8 C29 C30 H30 -140.7 no
O9 C30 C31 O10 63.4(4) no
O9 C30 C31 C32 -57.8(4) no
O9 C30 C31 H31 -177.5 no
C29 C30 C31 O10 -61.2(3) no
C29 C30 C31 C32 177.6(3) no
C29 C30 C31 H31 57.9 no
H30 C30 C31 O10 -177.5 no
H30 C30 C31 C32 61.4 no
H30 C30 C31 H31 -58.3 no
O10 C31 C32 O11 -176.0(3) no
O10 C31 C32 O12 6.5(4) no
C30 C31 C32 O11 -55.3(4) no
C30 C31 C32 O12 127.2(3) no
H31 C31 C32 O11 64.4 no
H31 C31 C32 O12 -113.1 no
O13 C33 C34 O15 9.9(5) no
O13 C33 C34 C35 130.7(4) no
O13 C33 C34 H34 -108.9 no
O14 C33 C34 O15 -169.5(3) no
O14 C33 C34 C35 -48.7(4) no
O14 C33 C34 H34 71.6 no
O15 C34 C35 O16 73.6(4) no
O15 C34 C35 C36 -46.7(4) no
O15 C34 C35 H35 -166.6 no
C33 C34 C35 O16 -46.9(4) no
C33 C34 C35 C36 -167.1(3) no
C33 C34 C35 H35 73.0 no
H34 C34 C35 O16 -167.2 no
H34 C34 C35 C36 72.5 no
H34 C34 C35 H35 -47.3 no
O16 C35 C36 O17 -175.5(4) no
O16 C35 C36 O18 6.1(5) no
C34 C35 C36 O17 -55.2(5) no
C34 C35 C36 O18 126.4(4) no
H35 C35 C36 O17 64.7 no
H35 C35 C36 O18 -113.7 no
O19 C37 C38 O21 9.7(5) no
O19 C37 C38 C39 129.0(4) no
O19 C37 C38 H38 -109.4 no
O20 C37 C38 O21 -169.3(3) no
O20 C37 C38 C39 -50.1(4) no
O20 C37 C38 H38 71.5 no
O21 C38 C39 O22 75.3(4) no
O21 C38 C39 C40 -48.1(4) no
O21 C38 C39 H39 -166.5 no
C37 C38 C39 O22 -44.1(4) no
C37 C38 C39 C40 -167.4(3) no
C37 C38 C39 H39 74.2 no
H38 C38 C39 O22 -165.6 no
H38 C38 C39 C40 71.0 no
H38 C38 C39 H39 -47.4 no
O22 C39 C40 O23 -176.0(4) no
O22 C39 C40 O24 3.5(6) no
C38 C39 C40 O23 -52.5(5) no
C38 C39 C40 O24 127.0(4) no
H39 C39 C40 O23 65.9 no
H39 C39 C40 O24 -114.6 no
